data_7242865
loop_
_publ_author_name
'Yu, Yanan'
'Wang, Zhao'
'Li, Ziping'
'Hang, Xinxin'
'Bi, Yanfeng'

_publ_section_title
;
 Assembly of {Co14} nanoclusters from adenine-modified
 Co4-thiacalix[4]arene units
;
_journal_issue 24
_journal_name_full CrystEngComm
_journal_page_first 4382
_journal_page_last 4388
_journal_paper_doi 10.1039/D1CE00440A
_journal_volume 23
_journal_year 2021
_chemical_formula_sum 'C116 H88 Co14 N30 O31 S12'
_chemical_formula_weight 3607.90
_space_group_crystal_system triclinic
_space_group_IT_number 2
_space_group_name_Hall '-P 1'
_space_group_name_H-M_alt 'P -1'
_atom_sites_solution_hydrogens geom
_audit_creation_method SHELXL-2017/1
_audit_update_record
;
2021-03-06 deposited with the CCDC.	2021-05-14 downloaded from the CCDC.
;
_cell_angle_alpha 96.052(4)
_cell_angle_beta 95.278(4)
_cell_angle_gamma 108.469(3)
_cell_formula_units_Z 2
_cell_length_a 15.8696(18)
_cell_length_b 18.177(2)
_cell_length_c 33.267(4)
_cell_measurement_reflns_used 9672
_cell_measurement_temperature 296(2)
_cell_measurement_theta_max 24.0961
_cell_measurement_theta_min 2.1586
_cell_volume 8970.9(18)
_computing_cell_refinement 'SAINT V8.37A (Bruker AXS Inc., 2015)'
_computing_data_collection 'Bruker Instrument Service vV6.2.3'
_computing_data_reduction 'SAINT V8.37A (Bruker AXS Inc., 2015)'
_computing_structure_refinement 'SHELXL-2017/1 (Sheldrick, 2017)'
_computing_structure_solution 'SHELXT 2014/5 (Sheldrick, 2014)'
_diffrn_ambient_temperature 296(2)
_diffrn_measured_fraction_theta_full 0.986
_diffrn_measured_fraction_theta_max 0.986
_diffrn_measurement_device_type 'Bruker D8 QUEST'
_diffrn_measurement_method '\f & \w scans'
_diffrn_radiation_type MoK\a
_diffrn_radiation_wavelength 0.71073
_diffrn_reflns_av_R_equivalents 0.0924
_diffrn_reflns_av_unetI/netI 0.1038
_diffrn_reflns_Laue_measured_fraction_full 0.986
_diffrn_reflns_Laue_measured_fraction_max 0.986
_diffrn_reflns_limit_h_max 18
_diffrn_reflns_limit_h_min -18
_diffrn_reflns_limit_k_max 21
_diffrn_reflns_limit_k_min -21
_diffrn_reflns_limit_l_max 38
_diffrn_reflns_limit_l_min -38
_diffrn_reflns_number 112200
_diffrn_reflns_point_group_measured_fraction_full 0.986
_diffrn_reflns_point_group_measured_fraction_max 0.986
_diffrn_reflns_theta_full 24.381
_diffrn_reflns_theta_max 24.381
_diffrn_reflns_theta_min 2.159
_exptl_absorpt_coefficient_mu 1.460
_exptl_absorpt_correction_T_max 0.7450
_exptl_absorpt_correction_T_min 0.6770
_exptl_absorpt_correction_type multi-scan
_exptl_absorpt_process_details
;
SADABS-2016/2 - Bruker AXS area detector scaling and absorption correction
;
_exptl_crystal_colour violet
_exptl_crystal_density_diffrn 1.336
_exptl_crystal_description Block
_exptl_crystal_F_000 3624
_exptl_crystal_size_max 0.22
_exptl_crystal_size_mid 0.20
_exptl_crystal_size_min 0.20
_refine_diff_density_max 1.824
_refine_diff_density_min -0.608
_refine_diff_density_rms 0.108
_refine_ls_extinction_method none
_refine_ls_goodness_of_fit_ref 0.968
_refine_ls_hydrogen_treatment constr
_refine_ls_matrix_type full
_refine_ls_number_parameters 1823
_refine_ls_number_reflns 29038
_refine_ls_number_restraints 36
_refine_ls_restrained_S_all 0.975
_refine_ls_R_factor_all 0.1029
_refine_ls_R_factor_gt 0.0623
_refine_ls_shift/su_max 0.001
_refine_ls_shift/su_mean 0.000
_refine_ls_structure_factor_coef Fsqd
_refine_ls_weighting_details 'w=1/[\s^2^(Fo^2^)+(0.1028P)^2^] where P=(Fo^2^+2Fc^2^)/3'
_refine_ls_weighting_scheme calc
_refine_ls_wR_factor_gt 0.1630
_refine_ls_wR_factor_ref 0.1824
_reflns_Friedel_coverage 0.000
_reflns_number_gt 17527
_reflns_number_total 29038
_reflns_threshold_expression 'I > 2\s(I)'
_cod_data_source_file d1ce00440a2.cif
_cod_data_source_block Co14_3
_cod_depositor_comments
;
The following automatic conversions were performed:

data item '_exptl_absorpt_correction_type' value 'Multi-Scan' was
changed to 'multi-scan' in accordance with the
/home/data/users/saulius/crontab/automatic-downloads/rss-feeds/RSC/lib/dictionaries/cif_core.dic
dictionary named 'cif_core.dic' version 2.4.2 last updated on
2011-04-26.

Automatic conversion script
Id: cif_fix_values 7556 2019-12-06 15:28:31Z antanas 

 Adding full bibliography for 7242862--7242865.cif.
;
_cod_original_cell_volume 8970.7(17)
_cod_database_code 7242865
_shelx_shelxl_version_number 2017/1
_shelx_space_group_comment
;
The symmetry employed for this shelxl refinement is uniquely defined
by the following loop, which should always be used as a source of
symmetry information in preference to the above space-group names.
They are only intended as comments.
;

loop_
_space_group_symop_operation_xyz
'x, y, z'
'-x, -y, -z'

loop_
_atom_site_label
_atom_site_type_symbol
_atom_site_fract_x
_atom_site_fract_y
_atom_site_fract_z
_atom_site_U_iso_or_equiv
_atom_site_adp_type
_atom_site_occupancy
_atom_site_site_symmetry_order
_atom_site_calc_flag
_atom_site_refinement_flags_posn
_atom_site_refinement_flags_adp
_atom_site_refinement_flags_occupancy
_atom_site_disorder_assembly
_atom_site_disorder_group
Co1 Co 0.12043(5) 0.53496(5) 0.15694(3) 0.0315(2) Uani 1 1 d . . . . .
Co2 Co 0.05508(6) 0.67424(5) 0.18259(2) 0.0325(2) Uani 1 1 d . . . . .
Co3 Co 0.21905(6) 0.77951(5) 0.14584(3) 0.0353(2) Uani 1 1 d . . . . .
Co4 Co 0.27793(5) 0.64181(5) 0.11820(3) 0.0351(2) Uani 1 1 d . . . . .
Co5 Co 0.78624(6) 0.92108(5) 0.11538(3) 0.0376(2) Uani 1 1 d . . . . .
Co6 Co 0.72203(6) 1.05808(5) 0.14653(3) 0.0402(2) Uani 1 1 d . . . . .
Co7 Co 0.75620(5) 1.01308(5) 0.23356(3) 0.0362(2) Uani 1 1 d . . . . .
Co8 Co 0.82660(6) 0.88265(5) 0.20392(3) 0.0372(2) Uani 1 1 d . . . . .
Co9 Co 0.49988(7) 0.60963(6) 0.35972(3) 0.0463(3) Uani 1 1 d . . . . .
Co10 Co 0.44330(7) 0.74784(6) 0.39048(3) 0.0495(3) Uani 1 1 d . . . . .
Co11 Co 0.63706(8) 0.82596(6) 0.43541(3) 0.0578(3) Uani 1 1 d . . . . .
Co12 Co 0.69427(7) 0.68350(6) 0.40640(3) 0.0546(3) Uani 1 1 d . . . . .
Co13 Co 0.41015(6) 1.00756(5) 0.29551(3) 0.0349(2) Uani 1 1 d . . . . .
Co14 Co 0.58620(5) 0.54895(5) 0.18911(2) 0.0285(2) Uani 1 1 d . . . . .
S1 S 0.00705(10) 0.41780(9) 0.10909(5) 0.0349(4) Uani 1 1 d . . . . .
S2 S -0.10239(11) 0.66805(9) 0.15178(5) 0.0357(4) Uani 1 1 d . . . . .
S3 S 0.18272(12) 0.85723(9) 0.08847(5) 0.0398(4) Uani 1 1 d . . . . .
S4 S 0.28214(11) 0.60364(9) 0.04036(5) 0.0397(4) Uani 1 1 d . . . . .
S5 S 0.92386(12) 0.95821(9) 0.07417(5) 0.0429(4) Uani 1 1 d . . . . .
S6 S 0.80959(13) 1.19749(10) 0.13402(6) 0.0495(5) Uani 1 1 d . . . . .
S7 S 0.86311(12) 1.12737(10) 0.28872(5) 0.0438(4) Uani 1 1 d . . . . .
S8 S 0.98924(12) 0.89573(10) 0.22990(6) 0.0458(5) Uani 1 1 d . . . . .
S9 S 0.40755(14) 0.47096(12) 0.37609(6) 0.0553(5) Uani 1 1 d . . . . .
S10 S 0.31264(16) 0.72173(14) 0.43513(7) 0.0686(6) Uani 1 1 d . . . . .
S11 S 0.6517(2) 0.86495(15) 0.51435(7) 0.0858(8) Uani 1 1 d . U . . .
S12 S 0.74420(15) 0.60913(13) 0.46032(6) 0.0639(6) Uani 1 1 d . . . . .
O29 O 0.2006(3) 0.6638(2) 0.17338(12) 0.0345(10) Uani 1 1 d . . . . .
O30 O 0.7214(3) 0.9408(2) 0.17132(12) 0.0373(10) Uani 1 1 d . . . . .
O31 O 0.5841(3) 0.7383(2) 0.37882(13) 0.0455(12) Uani 1 1 d . . . . .
O1 O 0.0257(3) 0.5824(2) 0.13789(12) 0.0315(10) Uani 1 1 d . . . . .
O2 O 0.0881(3) 0.7578(2) 0.14705(12) 0.0349(10) Uani 1 1 d . . . . .
O3 O 0.2087(3) 0.7051(2) 0.09355(12) 0.0315(10) Uani 1 1 d . . . . .
O4 O 0.1760(3) 0.5426(2) 0.10595(12) 0.0335(10) Uani 1 1 d . . . . .
O5 O 0.8320(3) 1.0400(2) 0.12772(13) 0.0401(11) Uani 1 1 d . . . . .
O6 O 0.7830(3) 1.1037(2) 0.20263(13) 0.0414(11) Uani 1 1 d . . . . .
O7 O 0.8746(3) 0.9956(2) 0.23036(12) 0.0323(10) Uani 1 1 d . . . . .
O8 O 0.8796(3) 0.8999(2) 0.15249(13) 0.0373(10) Uani 1 1 d . . . . .
O9 O 0.4311(3) 0.6386(3) 0.40443(13) 0.0511(13) Uani 1 1 d . . . . .
O10 O 0.5094(4) 0.8041(3) 0.44453(14) 0.0622(14) Uani 1 1 d . . . . .
O11 O 0.6538(4) 0.7293(3) 0.45663(13) 0.0659(15) Uani 1 1 d . . . . .
O12 O 0.5904(3) 0.5852(3) 0.39686(13) 0.0510(12) Uani 1 1 d . . . . .
O13 O 0.0649(3) 0.5082(3) 0.20949(14) 0.0519(13) Uani 1 1 d . . . . .
O14 O -0.0027(3) 0.5967(2) 0.22154(13) 0.0412(11) Uani 1 1 d . . . . .
O15 O 0.3528(3) 0.8318(3) 0.14490(15) 0.0576(14) Uani 1 1 d . . . . .
O16 O 0.3950(3) 0.7313(3) 0.12245(16) 0.0565(14) Uani 1 1 d . . . . .
O17 O 0.6986(3) 0.9262(3) 0.06694(15) 0.0611(14) Uani 1 1 d . . . . .
O18 O 0.6514(4) 1.0244(3) 0.09043(16) 0.0635(15) Uani 1 1 d . . . . .
O19 O 0.7219(3) 0.9378(3) 0.27540(16) 0.0641(16) Uani 1 1 d . . . . .
O20 O 0.7836(3) 0.8474(3) 0.25688(14) 0.0520(13) Uani 1 1 d . . . . .
O21 O 0.4009(4) 0.6063(4) 0.31452(15) 0.0691(16) Uani 1 1 d . . . . .
O22 O 0.3561(4) 0.7057(3) 0.33831(17) 0.0670(15) Uani 1 1 d . . . . .
O23 O 0.7782(5) 0.8715(4) 0.4352(2) 0.126(3) Uani 1 1 d . . . . .
O24 O 0.8141(4) 0.7779(4) 0.4170(2) 0.107(2) Uani 1 1 d . . . . .
O25 O 0.4107(4) 1.1142(3) 0.30742(18) 0.0778(18) Uani 1 1 d . . . . .
O26 O 0.3161(5) 1.0804(4) 0.3512(2) 0.103(2) Uani 1 1 d . . . . .
O27 O 0.6112(5) 0.4508(3) 0.1855(2) 0.091(2) Uani 1 1 d . . . . .
O28 O 0.5555(5) 0.4285(4) 0.1215(2) 0.099(2) Uani 1 1 d . . . . .
N1 N 0.2229(3) 0.4907(3) 0.17746(16) 0.0370(13) Uani 1 1 d . . . . .
N2 N 0.3456(3) 0.5865(3) 0.15333(16) 0.0367(13) Uani 1 1 d . . . . .
N3 N 0.4576(3) 0.5415(3) 0.17530(15) 0.0336(12) Uani 1 1 d . . . . .
N4 N 0.2673(4) 0.3928(3) 0.2091(2) 0.0577(18) Uani 1 1 d . . . . .
N5 N 0.4100(4) 0.3879(4) 0.2153(2) 0.077(2) Uani 1 1 d . . . . .
H5A H 0.390061 0.345858 0.226146 0.092 Uiso 1 1 calc R U . . .
H5B H 0.465800 0.405811 0.212375 0.092 Uiso 1 1 calc R U . . .
N6 N 0.1109(3) 0.7579(3) 0.23478(15) 0.0346(13) Uani 1 1 d . . . . .
N7 N 0.1090(4) 0.8044(3) 0.30486(17) 0.0474(15) Uani 1 1 d . . . . .
N8 N 0.3049(3) 0.9256(3) 0.26235(15) 0.0357(13) Uani 1 1 d . . . . .
N9 N 0.2385(3) 0.8370(3) 0.20602(15) 0.0358(13) Uani 1 1 d . . . . .
N10 N 0.2132(4) 0.9142(4) 0.34152(17) 0.0600(18) Uani 1 1 d . . . . .
H10A H 0.183232 0.905679 0.361812 0.072 Uiso 1 1 calc R U . . .
H10B H 0.261256 0.954021 0.343868 0.072 Uiso 1 1 calc R U . . .
N11 N 0.7162(4) 0.7988(3) 0.10565(16) 0.0399(14) Uani 1 1 d . . . . .
N12 N 0.7417(3) 0.7738(3) 0.17557(15) 0.0320(12) Uani 1 1 d . . . . .
N13 N 0.6579(3) 0.6452(3) 0.16735(15) 0.0313(12) Uani 1 1 d . . . . .
N14 N 0.6244(4) 0.6837(3) 0.06022(17) 0.0575(17) Uani 1 1 d . . . . .
N15 N 0.5663(4) 0.5611(3) 0.07974(18) 0.0640(19) Uani 1 1 d . . . . .
H15A H 0.542741 0.543404 0.054853 0.077 Uiso 1 1 calc R U . . .
H15B H 0.558789 0.530086 0.097896 0.077 Uiso 1 1 calc R U . . .
N16 N 0.6068(3) 1.0697(3) 0.16857(16) 0.0405(14) Uani 1 1 d . . . . .
N17 N 0.4796(4) 1.1157(4) 0.16317(19) 0.0596(18) Uani 1 1 d . . . . .
N18 N 0.5047(3) 1.0294(3) 0.25807(16) 0.0376(13) Uani 1 1 d . . . . .
N19 N 0.6262(3) 1.0173(3) 0.23107(16) 0.0386(13) Uani 1 1 d . . . . .
N20 N 0.3912(4) 1.1163(4) 0.2152(2) 0.071(2) Uani 1 1 d . . . . .
H20A H 0.361570 1.139215 0.201035 0.085 Uiso 1 1 calc R U . . .
H20B H 0.377322 1.105375 0.238766 0.085 Uiso 1 1 calc R U . . .
N21 N 0.5775(3) 0.6038(3) 0.31328(15) 0.0391(13) Uani 1 1 d . . . . .
N22 N 0.6122(3) 0.5757(3) 0.25017(15) 0.0352(13) Uani 1 1 d . . . . .
N23 N 0.8416(4) 0.6358(4) 0.3069(2) 0.0589(17) Uani 1 1 d . . . . .
N24 N 0.7300(4) 0.6471(3) 0.34972(17) 0.0497(15) Uani 1 1 d . . . . .
N25 N 0.8082(4) 0.5876(4) 0.23872(18) 0.0552(17) Uani 1 1 d . . . . .
H25A H 0.863903 0.593087 0.238093 0.066 Uiso 1 1 calc R U . . .
H25B H 0.770512 0.569273 0.216875 0.066 Uiso 1 1 calc R U . . .
N26 N 0.4751(4) 0.8569(3) 0.36938(17) 0.0488(15) Uani 1 1 d . . . . .
N27 N 0.6246(4) 0.9224(3) 0.40606(18) 0.0546(16) Uani 1 1 d . . . . .
N28 N 0.6878(5) 1.0570(4) 0.3950(2) 0.0688(19) Uani 1 1 d . . . . .
N29 N 0.4599(4) 0.9577(3) 0.33927(16) 0.0433(14) Uani 1 1 d . . . . .
N30 N 0.6096(5) 1.1185(4) 0.35647(19) 0.070(2) Uani 1 1 d . . . . .
H30A H 0.654642 1.161056 0.362584 0.084 Uiso 1 1 calc R U . . .
H30B H 0.562698 1.118004 0.341105 0.084 Uiso 1 1 calc R U . . .
C1 C -0.0591(4) 0.5381(3) 0.12585(17) 0.0293(14) Uani 1 1 d . . . . .
C2 C -0.1281(4) 0.5692(3) 0.12814(18) 0.0319(15) Uani 1 1 d . . . . .
C3 C -0.2156(4) 0.5227(4) 0.1153(2) 0.0414(17) Uani 1 1 d . . . . .
H3 H -0.261592 0.543773 0.117427 0.050 Uiso 1 1 calc R U . . .
C4 C -0.2357(5) 0.4448(4) 0.0993(2) 0.0513(19) Uani 1 1 d . . . . .
H4 H -0.294698 0.414227 0.089740 0.062 Uiso 1 1 calc R U . . .
C5 C -0.1684(4) 0.4130(4) 0.0974(2) 0.0424(17) Uani 1 1 d . . . . .
H5 H -0.182226 0.360091 0.087753 0.051 Uiso 1 1 calc R U . . .
C6 C -0.0808(4) 0.4587(3) 0.10976(18) 0.0313(15) Uani 1 1 d . . . . .
C7 C 0.0323(4) 0.7596(3) 0.11509(18) 0.0269(14) Uani 1 1 d . . . . .
C8 C 0.0651(4) 0.8041(3) 0.08464(19) 0.0332(15) Uani 1 1 d . . . . .
C9 C 0.0079(5) 0.8069(4) 0.0520(2) 0.0433(17) Uani 1 1 d . . . . .
H9 H 0.030989 0.836004 0.031786 0.052 Uiso 1 1 calc R U . . .
C10 C -0.0835(5) 0.7676(4) 0.0482(2) 0.0468(18) Uani 1 1 d . . . . .
H10 H -0.121651 0.769898 0.025729 0.056 Uiso 1 1 calc R U . . .
C11 C -0.1157(5) 0.7255(4) 0.0784(2) 0.0435(17) Uani 1 1 d . . . . .
H11 H -0.176946 0.699246 0.076598 0.052 Uiso 1 1 calc R U . . .
C12 C -0.0589(4) 0.7211(3) 0.11156(19) 0.0311(15) Uani 1 1 d . . . . .
C13 C 0.2283(4) 0.7312(3) 0.05862(18) 0.0304(14) Uani 1 1 d . . . . .
C14 C 0.2625(4) 0.6912(3) 0.02920(19) 0.0337(15) Uani 1 1 d . . . . .
C15 C 0.2838(4) 0.7202(4) -0.0063(2) 0.0444(18) Uani 1 1 d . . . . .
H15 H 0.306499 0.692831 -0.025349 0.053 Uiso 1 1 calc R U . . .
C16 C 0.2718(5) 0.7895(4) -0.0141(2) 0.057(2) Uani 1 1 d . . . . .
H16 H 0.286034 0.808621 -0.038354 0.068 Uiso 1 1 calc R U . . .
C17 C 0.2393(5) 0.8300(4) 0.0137(2) 0.0463(18) Uani 1 1 d . . . . .
H17 H 0.231509 0.876826 0.008492 0.056 Uiso 1 1 calc R U . . .
C18 C 0.2178(4) 0.8017(3) 0.04970(18) 0.0344(15) Uani 1 1 d . . . . .
C19 C 0.1362(4) 0.5077(3) 0.06931(19) 0.0312(15) Uani 1 1 d . . . . .
C20 C 0.0545(4) 0.4470(3) 0.06399(18) 0.0274(14) Uani 1 1 d . . . . .
C21 C 0.0125(4) 0.4069(4) 0.0258(2) 0.0400(16) Uani 1 1 d . . . . .
H21 H -0.041536 0.366026 0.023176 0.048 Uiso 1 1 calc R U . . .
C22 C 0.0524(5) 0.4288(4) -0.0082(2) 0.0500(19) Uani 1 1 d . . . . .
H22 H 0.024614 0.402608 -0.033949 0.060 Uiso 1 1 calc R U . . .
C23 C 0.1333(5) 0.4891(4) -0.0045(2) 0.0434(17) Uani 1 1 d . . . . .
H23A H 0.160004 0.502941 -0.027583 0.052 Uiso 1 1 calc R U . . .
C24 C 0.1743(4) 0.5288(3) 0.0339(2) 0.0337(15) Uani 1 1 d . . . . .
C25 C 0.8791(4) 1.0860(3) 0.10332(18) 0.0328(15) Uani 1 1 d . . . . .
C26 C 0.8816(5) 1.1629(4) 0.10339(19) 0.0398(16) Uani 1 1 d . . . . .
C27 C 0.9316(5) 1.2098(4) 0.0786(2) 0.054(2) Uani 1 1 d . . . . .
H27 H 0.931040 1.260787 0.078789 0.065 Uiso 1 1 calc R U . . .
C28 C 0.9820(5) 1.1830(4) 0.0540(2) 0.053(2) Uani 1 1 d . . . . .
H28 H 1.018057 1.216216 0.038349 0.064 Uiso 1 1 calc R U . . .
C29 C 0.9794(5) 1.1062(4) 0.0522(2) 0.0508(19) Uani 1 1 d . . . . .
H29 H 1.012357 1.087307 0.034477 0.061 Uiso 1 1 calc R U . . .
C30 C 0.9287(4) 1.0570(4) 0.07623(19) 0.0370(16) Uani 1 1 d . . . . .
C31 C 0.8480(4) 1.1710(4) 0.2126(2) 0.0347(16) Uani 1 1 d . . . . .
C32 C 0.8961(4) 1.1935(4) 0.2521(2) 0.0395(16) Uani 1 1 d . . . . .
C33 C 0.9646(5) 1.2641(4) 0.2624(2) 0.058(2) Uani 1 1 d . . . . .
H33 H 0.996088 1.277925 0.288520 0.069 Uiso 1 1 calc R U . . .
C34 C 0.9857(6) 1.3131(5) 0.2341(3) 0.073(3) Uani 1 1 d . . . . .
H34 H 1.032060 1.360593 0.241233 0.087 Uiso 1 1 calc R U . . .
C35 C 0.9403(6) 1.2944(4) 0.1954(3) 0.061(2) Uani 1 1 d . . . . .
H35 H 0.955775 1.329114 0.176548 0.074 Uiso 1 1 calc R U . . .
C36 C 0.8716(5) 1.2237(4) 0.1843(2) 0.0438(18) Uani 1 1 d . . . . .
C37 C 0.9390(4) 1.0195(4) 0.26110(19) 0.0330(15) Uani 1 1 d . . . . .
C38 C 1.0051(5) 0.9830(4) 0.2654(2) 0.0457(18) Uani 1 1 d . . . . .
C39 C 1.0767(6) 1.0094(5) 0.2959(3) 0.071(2) Uani 1 1 d . . . . .
H39 H 1.119412 0.984262 0.297762 0.085 Uiso 1 1 calc R U . . .
C40 C 1.0841(6) 1.0746(6) 0.3239(3) 0.086(3) Uani 1 1 d . . . . .
H40 H 1.133017 1.093896 0.344284 0.103 Uiso 1 1 calc R U . . .
C41 C 1.0207(6) 1.1103(5) 0.3220(2) 0.069(2) Uani 1 1 d . . . . .
H41 H 1.024827 1.152267 0.341524 0.083 Uiso 1 1 calc R U . . .
C42 C 0.9503(5) 1.0838(4) 0.2907(2) 0.0463(18) Uani 1 1 d . . . . .
C43 C 0.9659(4) 0.9319(3) 0.15236(19) 0.0350(16) Uani 1 1 d . . . . .
C44 C 1.0009(4) 0.9642(3) 0.11788(19) 0.0362(16) Uani 1 1 d . . . . .
C45 C 1.0933(5) 0.9976(4) 0.1180(2) 0.051(2) Uani 1 1 d . . . . .
H45 H 1.115138 1.017951 0.095062 0.062 Uiso 1 1 calc R U . . .
C46 C 1.1514(5) 1.0007(4) 0.1512(3) 0.054(2) Uani 1 1 d . . . . .
H46 H 1.212605 1.024102 0.150944 0.065 Uiso 1 1 calc R U . . .
C47 C 1.1213(5) 0.9699(4) 0.1853(2) 0.0493(19) Uani 1 1 d . . . . .
H47 H 1.161721 0.971890 0.207797 0.059 Uiso 1 1 calc R U . . .
C48 C 1.0285(4) 0.9353(4) 0.1856(2) 0.0417(17) Uani 1 1 d . . . . .
C49 C 0.3517(5) 0.5901(5) 0.4090(2) 0.0503(19) Uani 1 1 d . . . . .
C50 C 0.2869(6) 0.6181(5) 0.4250(2) 0.063(2) Uani 1 1 d . . . . .
C51 C 0.2037(7) 0.5670(6) 0.4298(3) 0.089(3) Uani 1 1 d . . . . .
H51 H 0.162161 0.586722 0.440840 0.107 Uiso 1 1 calc R U . . .
C52 C 0.1818(7) 0.4872(6) 0.4184(4) 0.106(4) Uani 1 1 d . . . . .
H52 H 0.125348 0.453574 0.421158 0.127 Uiso 1 1 calc R U . . .
C53 C 0.2462(6) 0.4569(6) 0.4025(3) 0.082(3) Uani 1 1 d . . . . .
H53 H 0.232047 0.403260 0.394843 0.098 Uiso 1 1 calc R U . . .
C54 C 0.3291(5) 0.5069(5) 0.3983(2) 0.055(2) Uani 1 1 d . . . . .
C55 C 0.4768(4) 0.7882(3) 0.48021(13) 0.062(2) Uani 1 1 d G . . . .
C56 C 0.5360(4) 0.8137(3) 0.51622(19) 0.077(3) Uani 1 1 d G . . . .
C57 C 0.5050(5) 0.7995(4) 0.55334(14) 0.121(5) Uani 1 1 d G . . . .
H57 H 0.544550 0.816525 0.577432 0.145 Uiso 1 1 calc R U . . .
C58 C 0.4147(6) 0.7598(4) 0.55444(15) 0.137(6) Uani 1 1 d G . . . .
H58 H 0.393979 0.750301 0.579267 0.164 Uiso 1 1 calc R U . . .
C59 C 0.3556(4) 0.7343(4) 0.5184(2) 0.095(3) Uani 1 1 d G . . . .
H59 H 0.295223 0.707750 0.519157 0.114 Uiso 1 1 calc R U . . .
C60 C 0.3866(4) 0.7485(3) 0.48131(15) 0.069(2) Uani 1 1 d G . . . .
C61 C 0.6980(6) 0.7353(5) 0.4935(2) 0.064(2) Uani 1 1 d . . . . .
C62 C 0.7435(5) 0.6822(5) 0.5009(2) 0.059(2) Uani 1 1 d . . . . .
C63 C 0.7969(6) 0.6916(5) 0.5376(2) 0.074(3) Uani 1 1 d . . . . .
H63 H 0.828929 0.657648 0.542004 0.089 Uiso 1 1 calc R U . . .
C64 C 0.8022(7) 0.7528(6) 0.5680(3) 0.092(3) Uani 1 1 d . . . . .
H64 H 0.836936 0.758833 0.593011 0.110 Uiso 1 1 calc R U . . .
C65 C 0.7575(7) 0.8029(6) 0.5614(2) 0.083(3) Uani 1 1 d . . . . .
H65 H 0.762732 0.843976 0.581744 0.100 Uiso 1 1 calc R U . . .
C66 C 0.7034(6) 0.7942(5) 0.5246(2) 0.069(2) Uani 1 1 d . . . . .
C67 C 0.5718(5) 0.5354(4) 0.4230(2) 0.0458(18) Uani 1 1 d . . . . .
C68 C 0.4892(5) 0.4763(4) 0.4189(2) 0.053(2) Uani 1 1 d . . . . .
C69 C 0.4692(6) 0.4198(5) 0.4456(3) 0.065(2) Uani 1 1 d . . . . .
H69 H 0.413901 0.380189 0.441523 0.078 Uiso 1 1 calc R U . . .
C70 C 0.5318(7) 0.4239(5) 0.4773(3) 0.077(3) Uani 1 1 d . . . . .
H70 H 0.518370 0.388477 0.495966 0.092 Uiso 1 1 calc R U . . .
C71 C 0.6162(7) 0.4813(5) 0.4819(2) 0.066(2) Uani 1 1 d . . . . .
H71 H 0.659709 0.482426 0.502834 0.079 Uiso 1 1 calc R U . . .
C72 C 0.6358(6) 0.5368(4) 0.4555(2) 0.058(2) Uani 1 1 d . . . . .
C73 C 0.3117(4) 0.5215(3) 0.17219(18) 0.0324(15) Uani 1 1 d . . . . .
C74 C 0.4329(4) 0.5939(4) 0.1565(2) 0.0388(16) Uani 1 1 d . . . . .
H74 H 0.474009 0.633776 0.146159 0.047 Uiso 1 1 calc R U . . .
C75 C 0.3769(4) 0.4942(3) 0.18521(19) 0.0319(15) Uani 1 1 d . . . . .
C76 C 0.3535(5) 0.4261(4) 0.2030(2) 0.053(2) Uani 1 1 d . . . . .
C77 C 0.2095(5) 0.4272(4) 0.1965(2) 0.055(2) Uani 1 1 d . . . . .
H77 H 0.150975 0.403845 0.201561 0.066 Uiso 1 1 calc R U . . .
C78 C 0.0776(5) 0.7555(4) 0.2705(2) 0.0443(17) Uani 1 1 d . . . . .
H78 H 0.025552 0.713823 0.271104 0.053 Uiso 1 1 calc R U . . .
C79 C 0.1850(5) 0.8657(4) 0.3064(2) 0.0431(17) Uani 1 1 d . . . . .
C80 C 0.2256(4) 0.8727(3) 0.27081(19) 0.0335(15) Uani 1 1 d . . . . .
C81 C 0.3063(4) 0.9003(4) 0.2231(2) 0.0412(17) Uani 1 1 d . . . . .
H81 H 0.351883 0.925595 0.208656 0.049 Uiso 1 1 calc R U . . .
C82 C 0.1875(4) 0.8197(4) 0.23662(19) 0.0330(15) Uani 1 1 d . . . . .
C83 C 0.7065(4) 0.7516(3) 0.13557(19) 0.0309(15) Uani 1 1 d . . . . .
C84 C 0.7096(4) 0.7087(3) 0.19250(19) 0.0320(15) Uani 1 1 d . . . . .
H84 H 0.722527 0.707802 0.220247 0.038 Uiso 1 1 calc R U . . .
C85 C 0.6552(4) 0.6733(4) 0.12994(19) 0.0344(15) Uani 1 1 d . . . . .
C86 C 0.6149(5) 0.6375(4) 0.0903(2) 0.0489(19) Uani 1 1 d . . . . .
C87 C 0.6732(5) 0.7602(4) 0.0699(2) 0.0511(19) Uani 1 1 d . . . . .
H87 H 0.677250 0.789755 0.048506 0.061 Uiso 1 1 calc R U . . .
C88 C 0.5491(5) 1.0999(5) 0.1502(2) 0.057(2) Uani 1 1 d . . . . .
H88 H 0.559705 1.111538 0.124144 0.068 Uiso 1 1 calc R U . . .
C89 C 0.4595(4) 1.0976(4) 0.2004(2) 0.0470(18) Uani 1 1 d . . . . .
C90 C 0.5104(4) 1.0595(4) 0.2222(2) 0.0379(16) Uani 1 1 d . . . . .
C91 C 0.5751(4) 1.0059(4) 0.2617(2) 0.0410(17) Uani 1 1 d . . . . .
H91 H 0.588815 0.982809 0.283941 0.049 Uiso 1 1 calc R U . . .
C92 C 0.5843(4) 1.0508(4) 0.2055(2) 0.0414(17) Uani 1 1 d . . . . .
C93 C 0.5499(4) 0.5804(4) 0.27381(19) 0.0392(16) Uani 1 1 d . . . . .
H93 H 0.490105 0.567985 0.263067 0.047 Uiso 1 1 calc R U . . .
C94 C 0.6901(4) 0.5995(4) 0.27716(18) 0.0359(16) Uani 1 1 d . . . . .
C95 C 0.7806(5) 0.6072(4) 0.2731(2) 0.0464(18) Uani 1 1 d . . . . .
C96 C 0.8137(5) 0.6536(5) 0.3421(3) 0.061(2) Uani 1 1 d . . . . .
H96 H 0.858117 0.673108 0.364457 0.073 Uiso 1 1 calc R U . . .
C97 C 0.6676(4) 0.6173(4) 0.3158(2) 0.0384(16) Uani 1 1 d . . . . .
C98 C 0.5490(5) 0.9195(4) 0.3811(2) 0.0442(17) Uani 1 1 d . . . . .
C99 C 0.6905(6) 0.9936(5) 0.4103(2) 0.068(2) Uani 1 1 d . . . . .
H99 H 0.743909 0.997972 0.426028 0.081 Uiso 1 1 calc R U . . .
C100 C 0.6125(5) 1.0528(4) 0.3710(2) 0.0511(19) Uani 1 1 d . . . . .
C101 C 0.5420(5) 0.9828(4) 0.3629(2) 0.0439(17) Uani 1 1 d . . . . .
C102 C 0.4255(5) 0.8837(4) 0.3447(2) 0.0461(18) Uani 1 1 d . . . . .
H102 H 0.369175 0.852098 0.331797 0.055 Uiso 1 1 calc R U . . .
C103 C 0.0150(6) 0.5369(5) 0.2282(3) 0.063(2) Uani 1 1 d . . . . .
C104 C -0.0251(9) 0.5000(7) 0.2642(4) 0.133(4) Uani 1 1 d . U . . .
H10C H -0.072677 0.519244 0.270880 0.200 Uiso 1 1 calc R U . . .
H10D H 0.020483 0.513498 0.287348 0.200 Uiso 1 1 calc R U . . .
H10E H -0.048467 0.444080 0.257086 0.200 Uiso 1 1 calc R U . . .
C105 C 0.4074(5) 0.8030(4) 0.1321(2) 0.054(2) Uani 1 1 d . . . . .
C106 C 0.4963(6) 0.8582(6) 0.1260(4) 0.117(4) Uani 1 1 d . U . . .
H10F H 0.534869 0.874291 0.151581 0.176 Uiso 1 1 calc R U . . .
H10G H 0.488098 0.903409 0.115921 0.176 Uiso 1 1 calc R U . . .
H10H H 0.522851 0.832495 0.106719 0.176 Uiso 1 1 calc R U . . .
C107 C 0.6524(5) 0.9714(5) 0.0641(3) 0.059(2) Uani 1 1 d . . . . .
C108 C 0.5915(7) 0.9573(6) 0.0235(3) 0.112(4) Uani 1 1 d . U . . .
H10I H 0.568066 0.999790 0.022127 0.168 Uiso 1 1 calc R U . . .
H10J H 0.542825 0.909050 0.021786 0.168 Uiso 1 1 calc R U . . .
H10K H 0.625363 0.954402 0.001311 0.168 Uiso 1 1 calc R U . . .
C109 C 0.7402(5) 0.8786(5) 0.2797(2) 0.0512(19) Uani 1 1 d . . . . .
C110 C 0.7029(8) 0.8337(6) 0.3132(3) 0.115(4) Uani 1 1 d . U . . .
H11A H 0.737626 0.859619 0.338888 0.172 Uiso 1 1 calc R U . . .
H11B H 0.705511 0.781555 0.308171 0.172 Uiso 1 1 calc R U . . .
H11C H 0.641741 0.831349 0.313776 0.172 Uiso 1 1 calc R U . . .
C111 C 0.3514(6) 0.6474(6) 0.3130(3) 0.072(3) Uani 1 1 d . . . . .
C112 C 0.2807(8) 0.6291(8) 0.2770(4) 0.154(5) Uani 1 1 d . U . . .
H11D H 0.308121 0.646856 0.253611 0.232 Uiso 1 1 calc R U . . .
H11E H 0.238307 0.655231 0.282664 0.232 Uiso 1 1 calc R U . . .
H11F H 0.250463 0.573572 0.271441 0.232 Uiso 1 1 calc R U . . .
C114 C 0.3646(6) 1.1298(5) 0.3317(3) 0.066(2) Uani 1 1 d . . . . .
C115 C 0.3671(7) 1.2147(5) 0.3399(3) 0.100(3) Uani 1 1 d . . . . .
H11G H 0.426253 1.247377 0.351898 0.151 Uiso 1 1 calc R U . . .
H11H H 0.324890 1.218655 0.358219 0.151 Uiso 1 1 calc R U . . .
H11I H 0.351680 1.231592 0.314660 0.151 Uiso 1 1 calc R U . . .
C116 C 0.5854(7) 0.4103(6) 0.1537(3) 0.081(3) Uani 1 1 d . . . . .
C117 C 0.5947(10) 0.3267(6) 0.1512(3) 0.152(6) Uani 1 1 d . . . . .
H11J H 0.650437 0.330026 0.166486 0.228 Uiso 1 1 calc R U . . .
H11K H 0.593523 0.306515 0.123209 0.228 Uiso 1 1 calc R U . . .
H11L H 0.545907 0.292408 0.162315 0.228 Uiso 1 1 calc R U . . .

loop_
_atom_site_aniso_label
_atom_site_aniso_U_11
_atom_site_aniso_U_22
_atom_site_aniso_U_33
_atom_site_aniso_U_23
_atom_site_aniso_U_13
_atom_site_aniso_U_12
Co1 0.0267(5) 0.0321(5) 0.0390(5) 0.0079(4) 0.0094(4) 0.0119(4)
Co2 0.0358(5) 0.0263(5) 0.0348(5) 0.0066(4) 0.0065(4) 0.0084(4)
Co3 0.0321(5) 0.0373(5) 0.0340(5) 0.0006(4) 0.0098(4) 0.0081(4)
Co4 0.0270(5) 0.0301(5) 0.0483(6) 0.0122(4) 0.0043(4) 0.0077(4)
Co5 0.0403(5) 0.0284(5) 0.0442(6) 0.0128(4) 0.0027(4) 0.0099(4)
Co6 0.0390(5) 0.0433(5) 0.0450(6) 0.0162(4) 0.0120(4) 0.0179(4)
Co7 0.0287(5) 0.0358(5) 0.0500(6) 0.0204(4) 0.0095(4) 0.0133(4)
Co8 0.0405(5) 0.0281(5) 0.0392(5) 0.0071(4) 0.0061(4) 0.0049(4)
Co9 0.0531(6) 0.0634(7) 0.0325(5) 0.0120(5) 0.0129(5) 0.0296(5)
Co10 0.0656(7) 0.0496(6) 0.0388(6) 0.0127(5) 0.0062(5) 0.0249(5)
Co11 0.0744(8) 0.0611(7) 0.0434(6) 0.0029(5) -0.0073(5) 0.0355(6)
Co12 0.0712(7) 0.0569(7) 0.0358(6) 0.0016(5) -0.0014(5) 0.0252(6)
Co13 0.0350(5) 0.0348(5) 0.0367(5) 0.0028(4) 0.0058(4) 0.0146(4)
Co14 0.0253(4) 0.0273(4) 0.0338(5) 0.0071(4) 0.0061(4) 0.0084(4)
S1 0.0324(9) 0.0255(8) 0.0465(10) 0.0062(7) 0.0100(8) 0.0077(7)
S2 0.0350(9) 0.0342(9) 0.0427(10) 0.0078(8) 0.0129(8) 0.0152(8)
S3 0.0495(11) 0.0277(9) 0.0451(10) 0.0077(8) 0.0191(9) 0.0123(8)
S4 0.0375(10) 0.0341(9) 0.0536(11) 0.0091(8) 0.0209(8) 0.0152(8)
S5 0.0536(11) 0.0304(9) 0.0459(11) 0.0045(8) 0.0130(9) 0.0140(8)
S6 0.0727(13) 0.0383(10) 0.0522(12) 0.0213(9) 0.0238(10) 0.0298(10)
S7 0.0517(11) 0.0445(10) 0.0436(10) 0.0098(8) 0.0140(9) 0.0243(9)
S8 0.0513(11) 0.0413(10) 0.0523(11) 0.0091(9) 0.0029(9) 0.0259(9)
S9 0.0631(13) 0.0571(12) 0.0533(12) 0.0138(10) 0.0151(10) 0.0266(10)
S10 0.0840(16) 0.0804(15) 0.0678(15) 0.0249(12) 0.0311(12) 0.0535(13)
S11 0.136(2) 0.0835(17) 0.0472(13) -0.0126(12) -0.0190(14) 0.0654(17)
S12 0.0816(15) 0.0727(14) 0.0474(12) 0.0054(10) -0.0028(11) 0.0433(13)
O29 0.040(3) 0.017(2) 0.049(3) 0.0057(19) 0.019(2) 0.0097(19)
O30 0.050(3) 0.030(2) 0.037(3) 0.0036(19) 0.006(2) 0.021(2)
O31 0.056(3) 0.043(3) 0.038(3) 0.000(2) 0.001(2) 0.022(2)
O1 0.030(2) 0.025(2) 0.041(3) 0.0014(19) 0.007(2) 0.0111(19)
O2 0.035(2) 0.034(2) 0.038(3) 0.008(2) 0.014(2) 0.010(2)
O3 0.037(2) 0.031(2) 0.030(2) 0.0070(19) 0.011(2) 0.014(2)
O4 0.030(2) 0.036(2) 0.030(2) 0.005(2) 0.005(2) 0.004(2)
O5 0.047(3) 0.028(2) 0.054(3) 0.022(2) 0.027(2) 0.015(2)
O6 0.034(3) 0.038(3) 0.053(3) 0.022(2) 0.010(2) 0.006(2)
O7 0.032(2) 0.027(2) 0.038(3) 0.0059(19) -0.001(2) 0.0091(19)
O8 0.030(3) 0.034(2) 0.048(3) 0.015(2) 0.013(2) 0.005(2)
O9 0.073(4) 0.056(3) 0.040(3) 0.017(2) 0.025(3) 0.034(3)
O10 0.087(4) 0.068(4) 0.040(3) 0.010(3) 0.014(3) 0.034(3)
O11 0.098(4) 0.086(4) 0.025(3) -0.002(3) -0.017(3) 0.056(3)
O12 0.060(3) 0.060(3) 0.043(3) 0.022(3) 0.011(2) 0.028(3)
O13 0.061(3) 0.056(3) 0.062(3) 0.031(3) 0.036(3) 0.036(3)
O14 0.051(3) 0.037(3) 0.047(3) 0.016(2) 0.022(2) 0.023(2)
O15 0.033(3) 0.055(3) 0.067(3) -0.022(3) 0.017(3) -0.003(2)
O16 0.032(3) 0.040(3) 0.094(4) 0.017(3) 0.004(3) 0.006(2)
O17 0.069(4) 0.049(3) 0.063(4) 0.014(3) -0.020(3) 0.022(3)
O18 0.072(4) 0.084(4) 0.046(3) 0.009(3) 0.002(3) 0.044(3)
O19 0.056(3) 0.074(4) 0.095(4) 0.063(3) 0.036(3) 0.044(3)
O20 0.073(4) 0.036(3) 0.045(3) 0.012(2) 0.017(3) 0.011(3)
O21 0.064(4) 0.113(5) 0.046(3) 0.005(3) 0.003(3) 0.054(4)
O22 0.078(4) 0.065(4) 0.056(4) 0.005(3) -0.009(3) 0.026(3)
O23 0.119(6) 0.072(5) 0.123(6) -0.006(4) -0.053(5) -0.032(4)
O24 0.054(4) 0.153(7) 0.114(6) 0.012(5) -0.010(4) 0.041(4)
O25 0.121(5) 0.060(4) 0.073(4) 0.005(3) 0.028(4) 0.056(4)
O26 0.109(6) 0.079(5) 0.112(6) -0.005(4) 0.015(5) 0.026(4)
O27 0.149(6) 0.061(4) 0.083(5) 0.014(4) 0.039(5) 0.055(4)
O28 0.110(6) 0.085(5) 0.107(6) 0.018(4) 0.026(5) 0.034(4)
N1 0.030(3) 0.036(3) 0.045(3) 0.015(3) 0.006(3) 0.008(3)
N2 0.024(3) 0.033(3) 0.056(4) 0.017(3) 0.009(3) 0.010(2)
N3 0.026(3) 0.028(3) 0.049(3) 0.010(3) 0.007(3) 0.010(2)
N4 0.042(4) 0.055(4) 0.092(5) 0.045(4) 0.016(3) 0.026(3)
N5 0.043(4) 0.057(4) 0.148(7) 0.060(5) 0.017(4) 0.026(3)
N6 0.036(3) 0.030(3) 0.037(3) 0.007(2) 0.010(3) 0.008(3)
N7 0.041(4) 0.051(4) 0.041(4) -0.004(3) 0.009(3) 0.005(3)
N8 0.038(3) 0.038(3) 0.033(3) 0.001(2) 0.010(3) 0.017(3)
N9 0.034(3) 0.032(3) 0.037(3) 0.000(3) 0.007(3) 0.007(3)
N10 0.053(4) 0.078(5) 0.034(3) -0.014(3) 0.013(3) 0.005(3)
N11 0.051(4) 0.030(3) 0.036(3) 0.009(3) 0.001(3) 0.011(3)
N12 0.035(3) 0.021(3) 0.041(3) 0.012(2) 0.012(3) 0.006(2)
N13 0.033(3) 0.027(3) 0.034(3) 0.012(2) 0.009(2) 0.006(2)
N14 0.071(4) 0.050(4) 0.042(4) 0.009(3) -0.007(3) 0.011(3)
N15 0.078(5) 0.036(4) 0.051(4) 0.002(3) -0.017(3) -0.011(3)
N16 0.042(3) 0.048(3) 0.041(3) 0.019(3) 0.013(3) 0.022(3)
N17 0.049(4) 0.091(5) 0.065(4) 0.045(4) 0.023(3) 0.046(4)
N18 0.029(3) 0.040(3) 0.049(4) 0.012(3) 0.008(3) 0.017(3)
N19 0.030(3) 0.047(3) 0.049(3) 0.024(3) 0.012(3) 0.020(3)
N20 0.067(5) 0.095(5) 0.086(5) 0.045(4) 0.035(4) 0.058(4)
N21 0.039(3) 0.056(4) 0.024(3) 0.005(3) 0.007(3) 0.018(3)
N22 0.037(3) 0.040(3) 0.030(3) 0.010(2) 0.010(3) 0.011(3)
N23 0.039(4) 0.089(5) 0.054(4) 0.011(4) 0.006(3) 0.027(4)
N24 0.048(4) 0.056(4) 0.042(4) 0.008(3) 0.002(3) 0.015(3)
N25 0.030(3) 0.097(5) 0.049(4) 0.016(4) 0.012(3) 0.031(3)
N26 0.054(4) 0.047(4) 0.042(4) 0.010(3) -0.003(3) 0.013(3)
N27 0.065(4) 0.047(4) 0.051(4) 0.000(3) -0.002(3) 0.022(3)
N28 0.075(5) 0.061(5) 0.063(5) 0.006(4) -0.010(4) 0.017(4)
N29 0.055(4) 0.037(3) 0.037(3) 0.002(3) 0.001(3) 0.017(3)
N30 0.079(5) 0.046(4) 0.069(5) -0.001(3) -0.014(4) 0.007(4)
C1 0.017(3) 0.036(4) 0.030(4) 0.009(3) 0.009(3) 0.001(3)
C2 0.025(3) 0.036(4) 0.036(4) 0.004(3) 0.009(3) 0.010(3)
C3 0.025(4) 0.045(4) 0.053(4) 0.003(4) 0.004(3) 0.010(3)
C4 0.029(4) 0.052(5) 0.060(5) -0.004(4) 0.003(4) 0.000(4)
C5 0.035(4) 0.031(4) 0.050(4) -0.001(3) 0.010(3) -0.004(3)
C6 0.029(4) 0.026(3) 0.039(4) 0.003(3) 0.010(3) 0.008(3)
C7 0.030(4) 0.027(3) 0.031(4) 0.004(3) 0.007(3) 0.019(3)
C8 0.046(4) 0.028(3) 0.035(4) 0.003(3) 0.006(3) 0.025(3)
C9 0.059(5) 0.042(4) 0.040(4) 0.007(3) 0.019(4) 0.028(4)
C10 0.058(5) 0.058(5) 0.036(4) 0.012(4) 0.000(4) 0.035(4)
C11 0.042(4) 0.052(4) 0.045(4) 0.002(4) 0.010(4) 0.028(4)
C12 0.030(4) 0.027(3) 0.040(4) 0.005(3) 0.010(3) 0.013(3)
C13 0.036(4) 0.024(3) 0.027(4) 0.002(3) 0.003(3) 0.005(3)
C14 0.032(4) 0.025(3) 0.039(4) -0.001(3) 0.011(3) 0.003(3)
C15 0.047(4) 0.049(4) 0.043(4) 0.010(4) 0.028(4) 0.017(4)
C16 0.077(6) 0.061(5) 0.042(4) 0.028(4) 0.034(4) 0.024(4)
C17 0.055(5) 0.041(4) 0.053(5) 0.024(4) 0.024(4) 0.021(4)
C18 0.038(4) 0.032(4) 0.036(4) 0.004(3) 0.009(3) 0.013(3)
C19 0.038(4) 0.032(4) 0.034(4) 0.007(3) 0.011(3) 0.022(3)
C20 0.027(3) 0.019(3) 0.038(4) 0.004(3) 0.008(3) 0.009(3)
C21 0.040(4) 0.031(4) 0.046(4) -0.004(3) 0.009(4) 0.009(3)
C22 0.057(5) 0.045(4) 0.049(5) -0.008(4) 0.005(4) 0.024(4)
C23 0.055(5) 0.037(4) 0.040(4) -0.002(3) 0.015(4) 0.016(4)
C24 0.032(4) 0.025(3) 0.048(4) 0.004(3) 0.010(3) 0.014(3)
C25 0.039(4) 0.028(4) 0.035(4) 0.011(3) 0.009(3) 0.011(3)
C26 0.055(4) 0.034(4) 0.034(4) 0.014(3) 0.009(3) 0.016(3)
C27 0.094(6) 0.030(4) 0.040(4) 0.017(3) 0.021(4) 0.015(4)
C28 0.078(6) 0.038(4) 0.040(4) 0.009(3) 0.030(4) 0.006(4)
C29 0.071(5) 0.041(4) 0.044(4) 0.008(4) 0.020(4) 0.020(4)
C30 0.045(4) 0.031(4) 0.037(4) 0.015(3) 0.008(3) 0.011(3)
C31 0.031(4) 0.030(4) 0.050(4) 0.013(3) 0.021(3) 0.013(3)
C32 0.043(4) 0.032(4) 0.045(4) 0.008(3) 0.017(4) 0.010(3)
C33 0.067(5) 0.045(5) 0.053(5) -0.006(4) 0.015(4) 0.008(4)
C34 0.081(6) 0.043(5) 0.072(6) 0.000(5) 0.031(5) -0.013(4)
C35 0.083(6) 0.035(4) 0.064(6) 0.014(4) 0.041(5) 0.006(4)
C36 0.068(5) 0.028(4) 0.042(4) 0.011(3) 0.026(4) 0.019(4)
C37 0.033(4) 0.035(4) 0.036(4) 0.013(3) 0.009(3) 0.015(3)
C38 0.055(5) 0.036(4) 0.052(5) 0.007(3) 0.007(4) 0.022(4)
C39 0.066(6) 0.080(6) 0.072(6) -0.002(5) -0.021(5) 0.042(5)
C40 0.072(6) 0.097(7) 0.083(7) -0.027(6) -0.048(5) 0.047(6)
C41 0.078(6) 0.073(6) 0.051(5) -0.021(4) -0.026(5) 0.036(5)
C42 0.046(4) 0.041(4) 0.055(5) -0.002(4) 0.004(4) 0.022(4)
C43 0.046(4) 0.021(3) 0.043(4) 0.001(3) 0.011(3) 0.018(3)
C44 0.040(4) 0.027(3) 0.044(4) -0.001(3) 0.013(3) 0.014(3)
C45 0.060(5) 0.036(4) 0.069(5) 0.009(4) 0.033(5) 0.024(4)
C46 0.030(4) 0.047(5) 0.083(6) 0.001(4) 0.017(4) 0.010(4)
C47 0.038(4) 0.042(4) 0.070(5) 0.000(4) 0.005(4) 0.020(4)
C48 0.045(4) 0.042(4) 0.050(4) 0.007(3) 0.010(4) 0.028(3)
C49 0.052(5) 0.073(6) 0.040(4) 0.026(4) 0.022(4) 0.030(4)
C50 0.084(6) 0.078(6) 0.055(5) 0.028(4) 0.036(5) 0.055(5)
C51 0.087(7) 0.096(8) 0.119(9) 0.053(7) 0.060(6) 0.053(6)
C52 0.072(7) 0.087(8) 0.175(12) 0.069(8) 0.047(7) 0.024(6)
C53 0.074(7) 0.079(6) 0.115(8) 0.048(6) 0.037(6) 0.039(6)
C54 0.057(5) 0.062(5) 0.053(5) 0.021(4) 0.015(4) 0.024(4)
C55 0.108(7) 0.067(5) 0.028(4) 0.000(4) 0.007(5) 0.055(5)
C56 0.095(7) 0.090(7) 0.058(6) 0.003(5) 0.002(5) 0.052(6)
C57 0.213(15) 0.154(11) 0.033(6) 0.014(6) 0.029(7) 0.107(11)
C58 0.235(17) 0.172(13) 0.053(7) 0.037(8) 0.063(10) 0.116(13)
C59 0.136(9) 0.114(8) 0.068(7) 0.028(6) 0.058(7) 0.073(7)
C60 0.100(7) 0.077(6) 0.053(5) 0.018(4) 0.034(5) 0.052(6)
C61 0.089(6) 0.063(5) 0.047(5) 0.009(4) -0.003(5) 0.040(5)
C62 0.076(6) 0.063(5) 0.038(4) 0.010(4) -0.005(4) 0.026(5)
C63 0.086(7) 0.083(7) 0.054(6) 0.013(5) -0.015(5) 0.035(5)
C64 0.129(9) 0.085(7) 0.056(6) -0.008(5) -0.041(6) 0.049(7)
C65 0.120(8) 0.091(7) 0.038(5) -0.001(5) -0.023(5) 0.045(6)
C66 0.104(7) 0.066(6) 0.041(5) -0.008(4) -0.005(5) 0.044(5)
C67 0.062(5) 0.053(5) 0.036(4) 0.009(4) 0.012(4) 0.035(4)
C68 0.073(6) 0.054(5) 0.047(5) 0.008(4) 0.018(4) 0.039(5)
C69 0.078(6) 0.058(5) 0.070(6) 0.021(5) 0.019(5) 0.032(5)
C70 0.106(8) 0.078(7) 0.069(6) 0.038(5) 0.019(6) 0.050(6)
C71 0.093(7) 0.074(6) 0.051(5) 0.017(5) 0.010(5) 0.055(6)
C72 0.090(6) 0.056(5) 0.040(4) 0.009(4) 0.007(4) 0.039(5)
C73 0.024(3) 0.033(4) 0.040(4) 0.011(3) 0.003(3) 0.008(3)
C74 0.025(4) 0.035(4) 0.057(4) 0.018(3) 0.010(3) 0.006(3)
C75 0.027(4) 0.030(4) 0.043(4) 0.012(3) 0.007(3) 0.013(3)
C76 0.034(4) 0.054(5) 0.079(6) 0.024(4) 0.016(4) 0.019(4)
C77 0.039(4) 0.047(5) 0.080(6) 0.026(4) 0.030(4) 0.007(4)
C78 0.040(4) 0.040(4) 0.049(5) 0.011(4) 0.013(4) 0.004(3)
C79 0.045(4) 0.045(4) 0.040(4) 0.010(3) 0.003(4) 0.016(4)
C80 0.027(4) 0.032(4) 0.041(4) 0.007(3) 0.009(3) 0.008(3)
C81 0.037(4) 0.037(4) 0.046(4) 0.003(3) 0.008(3) 0.006(3)
C82 0.037(4) 0.033(4) 0.033(4) 0.004(3) 0.006(3) 0.017(3)
C83 0.021(3) 0.028(4) 0.040(4) 0.006(3) 0.004(3) 0.003(3)
C84 0.031(4) 0.032(4) 0.032(4) 0.005(3) 0.003(3) 0.009(3)
C85 0.033(4) 0.033(4) 0.036(4) 0.004(3) -0.002(3) 0.010(3)
C86 0.060(5) 0.038(4) 0.045(5) 0.009(4) -0.003(4) 0.013(4)
C87 0.063(5) 0.035(4) 0.052(5) 0.016(4) 0.006(4) 0.009(4)
C88 0.052(5) 0.077(6) 0.050(5) 0.029(4) 0.007(4) 0.027(4)
C89 0.039(4) 0.048(4) 0.064(5) 0.016(4) 0.014(4) 0.023(4)
C90 0.031(4) 0.037(4) 0.047(4) 0.011(3) 0.006(3) 0.011(3)
C91 0.041(4) 0.045(4) 0.047(4) 0.016(3) 0.014(3) 0.023(3)
C92 0.040(4) 0.036(4) 0.048(4) 0.005(3) 0.001(4) 0.015(3)
C93 0.029(4) 0.051(4) 0.036(4) 0.005(3) 0.005(3) 0.012(3)
C94 0.045(4) 0.040(4) 0.027(4) 0.011(3) 0.006(3) 0.019(3)
C95 0.036(4) 0.058(5) 0.050(5) 0.017(4) 0.006(4) 0.019(4)
C96 0.045(5) 0.071(6) 0.059(6) 0.011(4) -0.010(4) 0.012(4)
C97 0.036(4) 0.046(4) 0.039(4) 0.015(3) 0.008(3) 0.018(3)
C98 0.049(5) 0.049(5) 0.037(4) 0.007(4) 0.004(4) 0.019(4)
C99 0.067(6) 0.079(7) 0.056(5) -0.009(5) -0.022(4) 0.037(5)
C100 0.067(5) 0.043(5) 0.044(4) 0.006(4) -0.001(4) 0.023(4)
C101 0.053(5) 0.046(4) 0.032(4) 0.003(3) -0.001(4) 0.017(4)
C102 0.048(4) 0.043(4) 0.049(5) 0.011(4) 0.000(4) 0.018(4)
C103 0.075(6) 0.053(5) 0.087(6) 0.047(5) 0.053(5) 0.033(5)
C104 0.182(8) 0.126(7) 0.144(8) 0.071(6) 0.100(7) 0.086(6)
C105 0.031(4) 0.042(5) 0.077(6) 0.002(4) 0.017(4) -0.007(4)
C106 0.081(6) 0.093(6) 0.168(8) -0.002(6) 0.047(6) 0.013(5)
C107 0.055(5) 0.071(6) 0.055(5) 0.026(5) -0.010(4) 0.025(5)
C108 0.124(7) 0.122(7) 0.090(6) 0.008(6) -0.031(6) 0.056(6)
C109 0.048(5) 0.054(5) 0.054(5) 0.031(4) 0.014(4) 0.011(4)
C110 0.155(8) 0.115(7) 0.103(7) 0.055(6) 0.051(6) 0.061(6)
C111 0.070(6) 0.107(8) 0.048(5) 0.015(5) -0.001(5) 0.042(6)
C112 0.141(8) 0.173(9) 0.154(9) -0.029(7) -0.048(7) 0.092(7)
C114 0.071(6) 0.075(7) 0.052(5) 0.004(5) -0.004(5) 0.029(5)
C115 0.149(10) 0.064(6) 0.104(8) -0.012(6) 0.019(7) 0.063(7)
C116 0.115(9) 0.078(7) 0.059(6) 0.027(6) 0.035(6) 0.033(6)
C117 0.315(19) 0.066(7) 0.128(10) 0.043(7) 0.101(11) 0.107(10)

loop_
_atom_type_symbol
_atom_type_description
_atom_type_scat_dispersion_real
_atom_type_scat_dispersion_imag
_atom_type_scat_source
C C 0.0033 0.0016 'International Tables Vol C Tables 4.2.6.8 and 6.1.1.4'
H H 0.0000 0.0000 'International Tables Vol C Tables 4.2.6.8 and 6.1.1.4'
Co Co 0.3494 0.9721 'International Tables Vol C Tables 4.2.6.8 and 6.1.1.4'
O O 0.0106 0.0060 'International Tables Vol C Tables 4.2.6.8 and 6.1.1.4'
S S 0.1246 0.1234 'International Tables Vol C Tables 4.2.6.8 and 6.1.1.4'
N N 0.0061 0.0033 'International Tables Vol C Tables 4.2.6.8 and 6.1.1.4'

loop_
_geom_angle_atom_site_label_1
_geom_angle_atom_site_label_2
_geom_angle_atom_site_label_3
_geom_angle
_geom_angle_site_symmetry_1
_geom_angle_site_symmetry_3
_geom_angle_publ_flag
O4 Co1 O1 94.64(16) . . ?
O4 Co1 O13 170.14(18) . . ?
O1 Co1 O13 92.63(17) . . ?
O4 Co1 N1 85.03(18) . . ?
O1 Co1 N1 177.49(18) . . ?
O13 Co1 N1 87.99(19) . . ?
O4 Co1 O29 85.22(15) . . ?
O1 Co1 O29 80.25(15) . . ?
O13 Co1 O29 102.59(17) . . ?
N1 Co1 O29 97.25(17) . . ?
O4 Co1 S1 78.89(12) . . ?
O1 Co1 S1 78.67(11) . . ?
O13 Co1 S1 96.07(15) . . ?
N1 Co1 S1 103.69(15) . . ?
O29 Co1 S1 152.34(12) . . ?
O2 Co2 O1 96.70(16) . . ?
O2 Co2 O14 167.19(17) . . ?
O1 Co2 O14 88.65(16) . . ?
O2 Co2 N6 90.45(18) . . ?
O1 Co2 N6 165.21(18) . . ?
O14 Co2 N6 87.09(18) . . ?
O2 Co2 S2 80.13(13) . . ?
O1 Co2 S2 79.42(12) . . ?
O14 Co2 S2 89.48(13) . . ?
N6 Co2 S2 114.67(15) . . ?
O2 Co3 O15 164.63(19) . . ?
O2 Co3 O3 97.08(16) . . ?
O15 Co3 O3 91.53(17) . . ?
O2 Co3 N9 87.10(18) . . ?
O15 Co3 N9 87.29(19) . . ?
O3 Co3 N9 167.03(18) . . ?
O2 Co3 O29 86.56(15) . . ?
O15 Co3 O29 107.47(19) . . ?
O3 Co3 O29 80.62(15) . . ?
N9 Co3 O29 87.41(17) . . ?
O2 Co3 S3 79.27(12) . . ?
O15 Co3 S3 90.35(17) . . ?
O3 Co3 S3 77.11(11) . . ?
N9 Co3 S3 115.80(14) . . ?
O29 Co3 S3 151.77(11) . . ?
O4 Co4 O3 93.94(16) . . ?
O4 Co4 O16 167.6(2) . . ?
O3 Co4 O16 91.67(18) . . ?
O4 Co4 N2 88.68(18) . . ?
O3 Co4 N2 169.67(19) . . ?
O16 Co4 N2 87.76(19) . . ?
O4 Co4 O29 82.49(15) . . ?
O3 Co4 O29 80.40(15) . . ?
O16 Co4 O29 109.37(18) . . ?
N2 Co4 O29 90.06(18) . . ?
O4 Co4 S4 79.14(12) . . ?
O3 Co4 S4 79.25(12) . . ?
O16 Co4 S4 91.08(16) . . ?
N2 Co4 S4 111.07(15) . . ?
O29 Co4 S4 151.43(11) . . ?
O8 Co5 O5 98.18(17) . . ?
O8 Co5 O17 166.3(2) . . ?
O5 Co5 O17 90.24(19) . . ?
O8 Co5 N11 87.77(18) . . ?
O5 Co5 N11 169.53(19) . . ?
O17 Co5 N11 85.6(2) . . ?
O8 Co5 O30 87.03(16) . . ?
O5 Co5 O30 78.85(15) . . ?
O17 Co5 O30 105.22(19) . . ?
N11 Co5 O30 92.94(18) . . ?
O8 Co5 S5 78.70(12) . . ?
O5 Co5 S5 77.86(12) . . ?
O17 Co5 S5 92.70(16) . . ?
N11 Co5 S5 111.90(15) . . ?
O30 Co5 S5 150.53(12) . . ?
O6 Co6 O18 171.4(2) . . ?
O6 Co6 O5 93.34(18) . . ?
O18 Co6 O5 93.3(2) . . ?
O6 Co6 N16 85.4(2) . . ?
O18 Co6 N16 88.3(2) . . ?
O5 Co6 N16 175.62(18) . . ?
O6 Co6 O30 81.49(15) . . ?
O18 Co6 O30 105.41(19) . . ?
O5 Co6 O30 76.63(15) . . ?
N16 Co6 O30 99.03(17) . . ?
O6 Co6 S6 80.26(12) . . ?
O18 Co6 S6 95.49(17) . . ?
O5 Co6 S6 80.08(12) . . ?
N16 Co6 S6 103.81(15) . . ?
O30 Co6 S6 149.35(12) . . ?
O6 Co7 O7 95.55(16) . . ?
O6 Co7 O19 166.4(2) . . ?
O7 Co7 O19 92.64(17) . . ?
O6 Co7 N19 86.83(18) . . ?
O7 Co7 N19 172.1(2) . . ?
O19 Co7 N19 86.51(19) . . ?
O6 Co7 O30 84.34(17) . . ?
O7 Co7 O30 82.44(16) . . ?
O19 Co7 O30 107.6(2) . . ?
N19 Co7 O30 90.34(19) . . ?
O6 Co7 S7 78.04(14) . . ?
O7 Co7 S7 78.59(12) . . ?
O19 Co7 S7 93.01(17) . . ?
N19 Co7 S7 109.28(16) . . ?
O30 Co7 S7 152.58(12) . . ?
O8 Co8 O7 96.46(17) . . ?
O8 Co8 O20 168.32(19) . . ?
O7 Co8 O20 91.08(17) . . ?
O8 Co8 N12 89.20(18) . . ?
O7 Co8 N12 162.86(18) . . ?
O20 Co8 N12 86.12(19) . . ?
O8 Co8 S8 80.97(13) . . ?
O7 Co8 S8 78.92(12) . . ?
O20 Co8 S8 91.79(16) . . ?
N12 Co8 S8 118.03(14) . . ?
O12 Co9 O9 96.03(19) . . ?
O12 Co9 O21 165.5(2) . . ?
O9 Co9 O21 92.1(2) . . ?
O12 Co9 N21 88.1(2) . . ?
O9 Co9 N21 168.6(2) . . ?
O21 Co9 N21 86.2(2) . . ?
O12 Co9 O31 86.48(18) . . ?
O9 Co9 O31 80.34(18) . . ?
O21 Co9 O31 106.8(2) . . ?
N21 Co9 O31 89.36(19) . . ?
O12 Co9 S9 78.15(14) . . ?
O9 Co9 S9 78.44(14) . . ?
O21 Co9 S9 91.77(18) . . ?
N21 Co9 S9 112.85(16) . . ?
O31 Co9 S9 152.20(12) . . ?
O10 Co10 O22 166.1(2) . . ?
O10 Co10 O9 95.2(2) . . ?
O22 Co10 O9 93.2(2) . . ?
O10 Co10 N26 87.8(2) . . ?
O22 Co10 N26 86.1(2) . . ?
O9 Co10 N26 168.8(2) . . ?
O10 Co10 O31 83.31(18) . . ?
O22 Co10 O31 109.2(2) . . ?
O9 Co10 O31 78.61(18) . . ?
N26 Co10 O31 91.0(2) . . ?
O10 Co10 S10 79.28(16) . . ?
O22 Co10 S10 91.77(18) . . ?
O9 Co10 S10 77.55(14) . . ?
N26 Co10 S10 113.66(17) . . ?
O31 Co10 S10 148.92(12) . . ?
O10 Co11 O11 97.2(2) . . ?
O10 Co11 O23 167.4(3) . . ?
O11 Co11 O23 88.6(3) . . ?
O10 Co11 N27 86.8(2) . . ?
O11 Co11 N27 172.7(2) . . ?
O23 Co11 N27 88.6(3) . . ?
O10 Co11 O31 86.39(19) . . ?
O11 Co11 O31 80.15(17) . . ?
O23 Co11 O31 105.7(2) . . ?
N27 Co11 O31 94.1(2) . . ?
O10 Co11 S11 77.84(16) . . ?
O11 Co11 S11 78.20(14) . . ?
O23 Co11 S11 92.5(2) . . ?
N27 Co11 S11 108.64(17) . . ?
O31 Co11 S11 151.25(14) . . ?
O12 Co12 O11 94.4(2) . . ?
O12 Co12 O24 172.6(2) . . ?
O11 Co12 O24 89.4(3) . . ?
O12 Co12 N24 87.6(2) . . ?
O11 Co12 N24 171.9(2) . . ?
O24 Co12 N24 89.4(3) . . ?
O12 Co12 S12 80.18(14) . . ?
O11 Co12 S12 79.61(14) . . ?
O24 Co12 S12 94.35(19) . . ?
N24 Co12 S12 108.51(17) . . ?
O25 Co13 N8 120.6(2) . . ?
O25 Co13 N18 96.6(2) . . ?
N8 Co13 N18 104.4(2) . . ?
O25 Co13 N29 119.8(2) . . ?
N8 Co13 N29 108.2(2) . . ?
N18 Co13 N29 103.5(2) . . ?
O27 Co14 N3 116.5(3) . . ?
O27 Co14 N13 125.0(2) . . ?
N3 Co14 N13 105.2(2) . . ?
O27 Co14 N22 96.8(3) . . ?
N3 Co14 N22 105.2(2) . . ?
N13 Co14 N22 105.5(2) . . ?
C6 S1 C20 102.9(3) . . ?
C6 S1 Co1 93.8(2) . . ?
C20 S1 Co1 94.08(19) . . ?
C2 S2 C12 101.1(3) . . ?
C2 S2 Co2 92.1(2) . . ?
C12 S2 Co2 92.2(2) . . ?
C18 S3 C8 102.4(3) . . ?
C18 S3 Co3 93.7(2) . . ?
C8 S3 Co3 91.3(2) . . ?
C14 S4 C24 106.4(3) . . ?
C14 S4 Co4 90.9(2) . . ?
C24 S4 Co4 93.0(2) . . ?
C30 S5 C44 101.0(3) . . ?
C30 S5 Co5 93.4(2) . . ?
C44 S5 Co5 92.3(2) . . ?
C36 S6 C26 103.8(3) . . ?
C36 S6 Co6 93.4(2) . . ?
C26 S6 Co6 92.4(2) . . ?
C32 S7 C42 101.9(3) . . ?
C32 S7 Co7 93.6(2) . . ?
C42 S7 Co7 92.8(2) . . ?
C48 S8 C38 102.4(3) . . ?
C48 S8 Co8 91.8(2) . . ?
C38 S8 Co8 93.2(2) . . ?
C54 S9 C68 103.8(3) . . ?
C54 S9 Co9 92.6(3) . . ?
C68 S9 Co9 92.5(3) . . ?
C60 S10 C50 103.5(3) . . ?
C60 S10 Co10 93.0(2) . . ?
C50 S10 Co10 92.6(3) . . ?
C66 S11 C56 102.7(4) . . ?
C66 S11 Co11 92.5(3) . . ?
C56 S11 Co11 93.1(2) . . ?
C72 S12 C62 104.5(4) . . ?
C72 S12 Co12 93.0(2) . . ?
C62 S12 Co12 91.5(2) . . ?
Co1 O29 Co3 138.3(2) . . ?
Co1 O29 Co4 84.67(13) . . ?
Co3 O29 Co4 80.16(12) . . ?
Co7 O30 Co5 139.9(2) . . ?
Co7 O30 Co6 85.56(13) . . ?
Co5 O30 Co6 84.03(14) . . ?
Co11 O31 Co9 139.7(2) . . ?
Co11 O31 Co10 84.94(15) . . ?
Co9 O31 Co10 81.71(15) . . ?
C1 O1 Co2 119.9(3) . . ?
C1 O1 Co1 121.5(3) . . ?
Co2 O1 Co1 99.40(17) . . ?
C7 O2 Co2 121.8(4) . . ?
C7 O2 Co3 123.2(3) . . ?
Co2 O2 Co3 103.94(19) . . ?
C13 O3 Co4 119.1(4) . . ?
C13 O3 Co3 122.0(3) . . ?
Co4 O3 Co3 96.35(17) . . ?
C19 O4 Co4 125.6(4) . . ?
C19 O4 Co1 126.1(4) . . ?
Co4 O4 Co1 103.97(19) . . ?
C25 O5 Co6 120.2(4) . . ?
C25 O5 Co5 123.4(4) . . ?
Co6 O5 Co5 99.65(17) . . ?
C31 O6 Co6 125.4(4) . . ?
C31 O6 Co7 127.1(4) . . ?
Co6 O6 Co7 104.3(2) . . ?
C37 O7 Co7 121.9(4) . . ?
C37 O7 Co8 121.6(4) . . ?
Co7 O7 Co8 97.85(17) . . ?
C43 O8 Co8 121.9(4) . . ?
C43 O8 Co5 124.0(4) . . ?
Co8 O8 Co5 104.63(19) . . ?
C49 O9 Co10 120.0(4) . . ?
C49 O9 Co9 120.2(4) . . ?
Co10 O9 Co9 96.04(19) . . ?
C55 O10 Co10 122.5(4) . . ?
C55 O10 Co11 125.2(4) . . ?
Co10 O10 Co11 102.4(2) . . ?
C61 O11 Co12 120.2(5) . . ?
C61 O11 Co11 120.6(5) . . ?
Co12 O11 Co11 98.7(2) . . ?
C67 O12 Co12 123.9(5) . . ?
C67 O12 Co9 125.1(5) . . ?
Co12 O12 Co9 103.8(2) . . ?
C103 O13 Co1 130.2(4) . . ?
C103 O14 Co2 126.7(4) . . ?
C105 O15 Co3 128.9(5) . . ?
C105 O16 Co4 127.0(5) . . ?
C107 O17 Co5 129.3(5) . . ?
C107 O18 Co6 128.1(5) . . ?
C109 O19 Co7 130.1(5) . . ?
C109 O20 Co8 126.1(4) . . ?
C111 O21 Co9 129.4(6) . . ?
C111 O22 Co10 126.2(5) . . ?
C114 O25 Co13 119.8(6) . . ?
C116 O27 Co14 115.0(7) . . ?
C77 N1 C73 110.6(5) . . ?
C77 N1 Co1 124.4(4) . . ?
C73 N1 Co1 125.0(4) . . ?
C74 N2 C73 101.5(5) . . ?
C74 N2 Co4 128.2(4) . . ?
C73 N2 Co4 129.0(4) . . ?
C74 N3 C75 102.3(5) . . ?
C74 N3 Co14 123.2(4) . . ?
C75 N3 Co14 134.1(4) . . ?
C77 N4 C76 116.9(6) . . ?
C76 N5 H5A 120.0 . . ?
C76 N5 H5B 120.0 . . ?
H5A N5 H5B 120.0 . . ?
C78 N6 C82 112.0(5) . . ?
C78 N6 Co2 124.5(4) . . ?
C82 N6 Co2 123.5(4) . . ?
C78 N7 C79 119.1(6) . . ?
C81 N8 C80 102.4(5) . . ?
C81 N8 Co13 121.5(4) . . ?
C80 N8 Co13 135.2(4) . . ?
C81 N9 C82 103.3(5) . . ?
C81 N9 Co3 126.9(4) . . ?
C82 N9 Co3 129.8(4) . . ?
C79 N10 H10A 120.0 . . ?
C79 N10 H10B 120.0 . . ?
H10A N10 H10B 120.0 . . ?
C87 N11 C83 112.2(5) . . ?
C87 N11 Co5 123.1(4) . . ?
C83 N11 Co5 124.6(4) . . ?
C84 N12 C83 103.8(5) . . ?
C84 N12 Co8 127.7(4) . . ?
C83 N12 Co8 128.4(4) . . ?
C84 N13 C85 102.3(5) . . ?
C84 N13 Co14 121.0(4) . . ?
C85 N13 Co14 135.0(4) . . ?
C87 N14 C86 118.5(6) . . ?
C86 N15 H15A 120.0 . . ?
C86 N15 H15B 120.0 . . ?
H15A N15 H15B 120.0 . . ?
C88 N16 C92 111.3(6) . . ?
C88 N16 Co6 126.0(5) . . ?
C92 N16 Co6 122.7(4) . . ?
C88 N17 C89 117.3(6) . . ?
C91 N18 C90 102.8(5) . . ?
C91 N18 Co13 123.8(4) . . ?
C90 N18 Co13 132.9(4) . . ?
C92 N19 C91 103.5(5) . . ?
C92 N19 Co7 128.8(4) . . ?
C91 N19 Co7 125.5(4) . . ?
C89 N20 H20A 120.0 . . ?
C89 N20 H20B 120.0 . . ?
H20A N20 H20B 120.0 . . ?
C93 N21 C97 102.7(5) . . ?
C93 N21 Co9 127.9(4) . . ?
C97 N21 Co9 129.2(4) . . ?
C93 N22 C94 103.5(5) . . ?
C93 N22 Co14 123.2(4) . . ?
C94 N22 Co14 133.1(4) . . ?
C96 N23 C95 118.8(6) . . ?
C96 N24 C97 112.8(6) . . ?
C96 N24 Co12 125.6(5) . . ?
C97 N24 Co12 121.5(5) . . ?
C95 N25 H25A 120.0 . . ?
C95 N25 H25B 120.0 . . ?
H25A N25 H25B 120.0 . . ?
C102 N26 C98 102.8(6) . . ?
C102 N26 Co10 129.4(5) . . ?
C98 N26 Co10 127.6(5) . . ?
C99 N27 C98 112.5(6) . . ?
C99 N27 Co11 123.7(5) . . ?
C98 N27 Co11 123.8(5) . . ?
C99 N28 C100 118.1(7) . . ?
C102 N29 C101 103.6(6) . . ?
C102 N29 Co13 124.6(5) . . ?
C101 N29 Co13 130.3(5) . . ?
C100 N30 H30A 120.0 . . ?
C100 N30 H30B 120.0 . . ?
H30A N30 H30B 120.0 . . ?
O1 C1 C2 121.0(5) . . ?
O1 C1 C6 120.6(5) . . ?
C2 C1 C6 118.3(5) . . ?
C3 C2 C1 120.4(6) . . ?
C3 C2 S2 120.6(5) . . ?
C1 C2 S2 118.8(5) . . ?
C2 C3 C4 120.5(6) . . ?
C2 C3 H3 119.8 . . ?
C4 C3 H3 119.8 . . ?
C5 C4 C3 119.8(6) . . ?
C5 C4 H4 120.1 . . ?
C3 C4 H4 120.1 . . ?
C4 C5 C6 120.4(6) . . ?
C4 C5 H5 119.8 . . ?
C6 C5 H5 119.8 . . ?
C5 C6 C1 120.6(6) . . ?
C5 C6 S1 121.1(5) . . ?
C1 C6 S1 118.2(4) . . ?
O2 C7 C12 121.9(5) . . ?
O2 C7 C8 119.9(5) . . ?
C12 C7 C8 118.1(6) . . ?
C9 C8 C7 120.1(6) . . ?
C9 C8 S3 120.1(5) . . ?
C7 C8 S3 119.8(5) . . ?
C8 C9 C10 122.0(6) . . ?
C8 C9 H9 119.0 . . ?
C10 C9 H9 119.0 . . ?
C11 C10 C9 117.9(6) . . ?
C11 C10 H10 121.1 . . ?
C9 C10 H10 121.1 . . ?
C10 C11 C12 121.2(6) . . ?
C10 C11 H11 119.4 . . ?
C12 C11 H11 119.4 . . ?
C7 C12 C11 120.7(6) . . ?
C7 C12 S2 118.4(5) . . ?
C11 C12 S2 120.8(5) . . ?
O3 C13 C18 121.2(5) . . ?
O3 C13 C14 122.3(5) . . ?
C18 C13 C14 116.5(5) . . ?
C15 C14 C13 121.2(6) . . ?
C15 C14 S4 120.6(5) . . ?
C13 C14 S4 118.1(5) . . ?
C14 C15 C16 120.4(6) . . ?
C14 C15 H15 119.8 . . ?
C16 C15 H15 119.8 . . ?
C17 C16 C15 120.0(6) . . ?
C17 C16 H16 120.0 . . ?
C15 C16 H16 120.0 . . ?
C16 C17 C18 120.2(6) . . ?
C16 C17 H17 119.9 . . ?
C18 C17 H17 119.9 . . ?
C17 C18 C13 121.6(6) . . ?
C17 C18 S3 121.2(5) . . ?
C13 C18 S3 117.1(5) . . ?
O4 C19 C20 121.0(5) . . ?
O4 C19 C24 121.9(6) . . ?
C20 C19 C24 117.0(6) . . ?
C21 C20 C19 122.4(6) . . ?
C21 C20 S1 120.3(4) . . ?
C19 C20 S1 117.3(5) . . ?
C22 C21 C20 118.9(6) . . ?
C22 C21 H21 120.5 . . ?
C20 C21 H21 120.5 . . ?
C21 C22 C23 120.8(7) . . ?
C21 C22 H22 119.6 . . ?
C23 C22 H22 119.6 . . ?
C22 C23 C24 119.6(6) . . ?
C22 C23 H23A 120.2 . . ?
C24 C23 H23A 120.2 . . ?
C23 C24 C19 121.2(6) . . ?
C23 C24 S4 121.0(5) . . ?
C19 C24 S4 117.6(5) . . ?
O5 C25 C26 122.0(6) . . ?
O5 C25 C30 120.2(5) . . ?
C26 C25 C30 117.7(6) . . ?
C27 C26 C25 121.2(6) . . ?
C27 C26 S6 120.6(5) . . ?
C25 C26 S6 118.0(5) . . ?
C28 C27 C26 121.0(7) . . ?
C28 C27 H27 119.5 . . ?
C26 C27 H27 119.5 . . ?
C27 C28 C29 119.6(6) . . ?
C27 C28 H28 120.2 . . ?
C29 C28 H28 120.2 . . ?
C28 C29 C30 120.9(7) . . ?
C28 C29 H29 119.6 . . ?
C30 C29 H29 119.6 . . ?
C29 C30 C25 119.5(6) . . ?
C29 C30 S5 121.7(5) . . ?
C25 C30 S5 118.8(4) . . ?
O6 C31 C36 121.2(6) . . ?
O6 C31 C32 121.3(5) . . ?
C36 C31 C32 117.5(6) . . ?
C33 C32 C31 121.1(6) . . ?
C33 C32 S7 121.5(6) . . ?
C31 C32 S7 117.3(5) . . ?
C34 C33 C32 119.6(8) . . ?
C34 C33 H33 120.2 . . ?
C32 C33 H33 120.2 . . ?
C33 C34 C35 121.5(7) . . ?
C33 C34 H34 119.2 . . ?
C35 C34 H34 119.2 . . ?
C34 C35 C36 119.9(7) . . ?
C34 C35 H35 120.0 . . ?
C36 C35 H35 120.0 . . ?
C35 C36 C31 120.3(7) . . ?
C35 C36 S6 121.3(5) . . ?
C31 C36 S6 118.4(5) . . ?
O7 C37 C42 123.6(6) . . ?
O7 C37 C38 121.1(6) . . ?
C42 C37 C38 115.2(6) . . ?
C39 C38 C37 122.7(7) . . ?
C39 C38 S8 120.4(6) . . ?
C37 C38 S8 116.8(5) . . ?
C38 C39 C40 118.6(7) . . ?
C38 C39 H39 120.7 . . ?
C40 C39 H39 120.7 . . ?
C41 C40 C39 121.0(8) . . ?
C41 C40 H40 119.5 . . ?
C39 C40 H40 119.5 . . ?
C40 C41 C42 119.4(7) . . ?
C40 C41 H41 120.3 . . ?
C42 C41 H41 120.3 . . ?
C41 C42 C37 123.0(6) . . ?
C41 C42 S7 120.2(6) . . ?
C37 C42 S7 116.7(5) . . ?
O8 C43 C48 122.2(6) . . ?
O8 C43 C44 121.3(6) . . ?
C48 C43 C44 116.5(6) . . ?
C45 C44 C43 120.8(6) . . ?
C45 C44 S5 121.1(5) . . ?
C43 C44 S5 118.1(5) . . ?
C46 C45 C44 120.6(7) . . ?
C46 C45 H45 119.7 . . ?
C44 C45 H45 119.7 . . ?
C45 C46 C47 121.1(7) . . ?
C45 C46 H46 119.4 . . ?
C47 C46 H46 119.4 . . ?
C46 C47 C48 119.1(7) . . ?
C46 C47 H47 120.5 . . ?
C48 C47 H47 120.5 . . ?
C43 C48 C47 121.9(6) . . ?
C43 C48 S8 118.9(5) . . ?
C47 C48 S8 119.2(5) . . ?
O9 C49 C50 121.2(7) . . ?
O9 C49 C54 121.1(6) . . ?
C50 C49 C54 117.7(7) . . ?
C51 C50 C49 121.0(8) . . ?
C51 C50 S10 121.4(6) . . ?
C49 C50 S10 117.4(7) . . ?
C52 C51 C50 120.9(9) . . ?
C52 C51 H51 119.6 . . ?
C50 C51 H51 119.6 . . ?
C51 C52 C53 119.5(9) . . ?
C51 C52 H52 120.2 . . ?
C53 C52 H52 120.2 . . ?
C54 C53 C52 120.0(9) . . ?
C54 C53 H53 120.0 . . ?
C52 C53 H53 120.0 . . ?
C53 C54 C49 120.9(7) . . ?
C53 C54 S9 120.6(7) . . ?
C49 C54 S9 118.3(6) . . ?
O10 C55 C56 118.3(5) . . ?
O10 C55 C60 121.7(5) . . ?
C56 C55 C60 120.0 . . ?
C57 C56 C55 120.0 . . ?
C57 C56 S11 120.5(4) . . ?
C55 C56 S11 119.5(4) . . ?
C56 C57 C58 120.0 . . ?
C56 C57 H57 120.0 . . ?
C58 C57 H57 120.0 . . ?
C59 C58 C57 120.0 . . ?
C59 C58 H58 120.0 . . ?
C57 C58 H58 120.0 . . ?
C58 C59 C60 120.0 . . ?
C58 C59 H59 120.0 . . ?
C60 C59 H59 120.0 . . ?
C59 C60 C55 120.0 . . ?
C59 C60 S10 121.4(4) . . ?
C55 C60 S10 118.5(4) . . ?
O11 C61 C66 122.0(7) . . ?
O11 C61 C62 119.4(7) . . ?
C66 C61 C62 118.6(7) . . ?
C63 C62 C61 120.6(8) . . ?
C63 C62 S12 119.2(7) . . ?
C61 C62 S12 119.8(6) . . ?
C62 C63 C64 119.2(8) . . ?
C62 C63 H63 120.4 . . ?
C64 C63 H63 120.4 . . ?
C65 C64 C63 120.5(8) . . ?
C65 C64 H64 119.7 . . ?
C63 C64 H64 119.7 . . ?
C64 C65 C66 121.0(9) . . ?
C64 C65 H65 119.5 . . ?
C66 C65 H65 119.5 . . ?
C61 C66 C65 120.1(8) . . ?
C61 C66 S11 118.7(6) . . ?
C65 C66 S11 120.8(7) . . ?
O12 C67 C68 121.4(7) . . ?
O12 C67 C72 121.5(7) . . ?
C68 C67 C72 117.0(7) . . ?
C67 C68 C69 122.4(7) . . ?
C67 C68 S9 117.7(5) . . ?
C69 C68 S9 119.8(7) . . ?
C70 C69 C68 119.3(8) . . ?
C70 C69 H69 120.4 . . ?
C68 C69 H69 120.4 . . ?
C69 C70 C71 119.8(8) . . ?
C69 C70 H70 120.1 . . ?
C71 C70 H70 120.1 . . ?
C72 C71 C70 120.8(8) . . ?
C72 C71 H71 119.6 . . ?
C70 C71 H71 119.6 . . ?
C71 C72 C67 120.7(8) . . ?
C71 C72 S12 121.2(7) . . ?
C67 C72 S12 118.1(6) . . ?
C75 C73 N2 110.7(5) . . ?
C75 C73 N1 125.4(5) . . ?
N2 C73 N1 123.9(5) . . ?
N3 C74 N2 116.7(5) . . ?
N3 C74 H74 121.7 . . ?
N2 C74 H74 121.7 . . ?
C73 C75 C76 118.2(6) . . ?
C73 C75 N3 108.8(5) . . ?
C76 C75 N3 132.8(5) . . ?
N4 C76 N5 115.0(6) . . ?
N4 C76 C75 119.2(6) . . ?
N5 C76 C75 125.8(6) . . ?
N4 C77 N1 129.5(6) . . ?
N4 C77 H77 115.2 . . ?
N1 C77 H77 115.2 . . ?
N7 C78 N6 128.5(6) . . ?
N7 C78 H78 115.7 . . ?
N6 C78 H78 115.7 . . ?
N10 C79 N7 116.9(6) . . ?
N10 C79 C80 126.4(6) . . ?
N7 C79 C80 116.7(6) . . ?
C82 C80 N8 108.3(5) . . ?
C82 C80 C79 120.0(6) . . ?
N8 C80 C79 131.7(6) . . ?
N9 C81 N8 116.0(6) . . ?
N9 C81 H81 122.0 . . ?
N8 C81 H81 122.0 . . ?
N9 C82 N6 126.2(6) . . ?
N9 C82 C80 110.1(5) . . ?
N6 C82 C80 123.7(6) . . ?
N12 C83 N11 126.5(5) . . ?
N12 C83 C85 108.8(5) . . ?
N11 C83 C85 124.6(6) . . ?
N13 C84 N12 116.2(5) . . ?
N13 C84 H84 121.9 . . ?
N12 C84 H84 121.9 . . ?
C83 C85 N13 108.7(5) . . ?
C83 C85 C86 118.3(6) . . ?
N13 C85 C86 132.9(6) . . ?
N15 C86 N14 117.3(6) . . ?
N15 C86 C85 125.2(6) . . ?
N14 C86 C85 117.5(6) . . ?
N11 C87 N14 128.6(6) . . ?
N11 C87 H87 115.7 . . ?
N14 C87 H87 115.7 . . ?
N17 C88 N16 130.2(7) . . ?
N17 C88 H88 114.9 . . ?
N16 C88 H88 114.9 . . ?
N20 C89 N17 118.5(6) . . ?
N20 C89 C90 122.7(7) . . ?
N17 C89 C90 118.8(6) . . ?
N18 C90 C92 109.4(6) . . ?
N18 C90 C89 133.7(6) . . ?
C92 C90 C89 116.9(6) . . ?
N18 C91 N19 115.9(6) . . ?
N18 C91 H91 122.0 . . ?
N19 C91 H91 122.0 . . ?
N19 C92 N16 126.4(6) . . ?
N19 C92 C90 108.4(6) . . ?
N16 C92 C90 125.2(6) . . ?
N21 C93 N22 116.8(6) . . ?
N21 C93 H93 121.6 . . ?
N22 C93 H93 121.6 . . ?
N22 C94 C97 107.1(6) . . ?
N22 C94 C95 133.9(6) . . ?
C97 C94 C95 119.0(6) . . ?
N25 C95 N23 118.5(6) . . ?
N25 C95 C94 124.0(7) . . ?
N23 C95 C94 117.5(6) . . ?
N23 C96 N24 128.8(7) . . ?
N23 C96 H96 115.6 . . ?
N24 C96 H96 115.6 . . ?
N21 C97 N24 127.3(6) . . ?
N21 C97 C94 109.8(6) . . ?
N24 C97 C94 122.9(6) . . ?
N26 C98 N27 126.7(6) . . ?
N26 C98 C101 110.5(6) . . ?
N27 C98 C101 122.8(7) . . ?
N28 C99 N27 128.1(7) . . ?
N28 C99 H99 116.0 . . ?
N27 C99 H99 116.0 . . ?
N30 C100 N28 117.5(7) . . ?
N30 C100 C101 123.1(7) . . ?
N28 C100 C101 119.4(7) . . ?
N29 C101 C98 106.5(6) . . ?
N29 C101 C100 134.5(7) . . ?
C98 C101 C100 119.0(7) . . ?
N26 C102 N29 116.5(6) . . ?
N26 C102 H102 121.7 . . ?
N29 C102 H102 121.7 . . ?
O14 C103 O13 125.8(6) . . ?
O14 C103 C104 114.7(7) . . ?
O13 C103 C104 119.4(7) . . ?
C103 C104 H10C 109.5 . . ?
C103 C104 H10D 109.5 . . ?
H10C C104 H10D 109.5 . . ?
C103 C104 H10E 109.5 . . ?
H10C C104 H10E 109.5 . . ?
H10D C104 H10E 109.5 . . ?
O15 C105 O16 126.3(6) . . ?
O15 C105 C106 117.4(7) . . ?
O16 C105 C106 116.3(8) . . ?
C105 C106 H10F 109.5 . . ?
C105 C106 H10G 109.5 . . ?
H10F C106 H10G 109.5 . . ?
C105 C106 H10H 109.5 . . ?
H10F C106 H10H 109.5 . . ?
H10G C106 H10H 109.5 . . ?
O18 C107 O17 126.8(7) . . ?
O18 C107 C108 117.7(8) . . ?
O17 C107 C108 115.5(8) . . ?
C107 C108 H10I 109.5 . . ?
C107 C108 H10J 109.5 . . ?
H10I C108 H10J 109.5 . . ?
C107 C108 H10K 109.5 . . ?
H10I C108 H10K 109.5 . . ?
H10J C108 H10K 109.5 . . ?
O19 C109 O20 126.4(6) . . ?
O19 C109 C110 117.8(8) . . ?
O20 C109 C110 115.6(7) . . ?
C109 C110 H11A 109.5 . . ?
C109 C110 H11B 109.5 . . ?
H11A C110 H11B 109.5 . . ?
C109 C110 H11C 109.5 . . ?
H11A C110 H11C 109.5 . . ?
H11B C110 H11C 109.5 . . ?
O21 C111 O22 126.7(8) . . ?
O21 C111 C112 118.1(10) . . ?
O22 C111 C112 115.2(9) . . ?
C111 C112 H11D 109.5 . . ?
C111 C112 H11E 109.5 . . ?
H11D C112 H11E 109.5 . . ?
C111 C112 H11F 109.5 . . ?
H11D C112 H11F 109.5 . . ?
H11E C112 H11F 109.5 . . ?
O25 C114 O26 123.8(9) . . ?
O25 C114 C115 117.7(9) . . ?
O26 C114 C115 118.5(9) . . ?
C114 C115 H11G 109.5 . . ?
C114 C115 H11H 109.5 . . ?
H11G C115 H11H 109.5 . . ?
C114 C115 H11I 109.5 . . ?
H11G C115 H11I 109.5 . . ?
H11H C115 H11I 109.5 . . ?
O27 C116 O28 126.7(10) . . ?
O27 C116 C117 116.4(10) . . ?
O28 C116 C117 116.9(10) . . ?
C116 C117 H11J 109.5 . . ?
C116 C117 H11K 109.5 . . ?
H11J C117 H11K 109.5 . . ?
C116 C117 H11L 109.5 . . ?
H11J C117 H11L 109.5 . . ?
H11K C117 H11L 109.5 . . ?

loop_
_geom_bond_atom_site_label_1
_geom_bond_atom_site_label_2
_geom_bond_distance
_geom_bond_site_symmetry_2
_geom_bond_publ_flag
Co1 O4 1.981(4) . ?
Co1 O1 2.041(4) . ?
Co1 O13 2.064(4) . ?
Co1 N1 2.121(5) . ?
Co1 O29 2.262(4) . ?
Co1 S1 2.5762(18) . ?
Co2 O2 1.991(4) . ?
Co2 O1 2.018(4) . ?
Co2 O14 2.072(4) . ?
Co2 N6 2.102(5) . ?
Co2 S2 2.5758(18) . ?
Co3 O2 1.994(4) . ?
Co3 O15 2.037(5) . ?
Co3 O3 2.047(4) . ?
Co3 N9 2.106(5) . ?
Co3 O29 2.327(4) . ?
Co3 S3 2.6175(19) . ?
Co4 O4 1.978(4) . ?
Co4 O3 2.009(4) . ?
Co4 O16 2.027(4) . ?
Co4 N2 2.057(5) . ?
Co4 O29 2.367(4) . ?
Co4 S4 2.6215(19) . ?
Co5 O8 1.999(4) . ?
Co5 O5 2.032(4) . ?
Co5 O17 2.059(5) . ?
Co5 N11 2.120(5) . ?
Co5 O30 2.257(4) . ?
Co5 S5 2.6300(19) . ?
Co6 O6 1.985(5) . ?
Co6 O18 2.013(5) . ?
Co6 O5 2.017(4) . ?
Co6 N16 2.094(5) . ?
Co6 O30 2.363(4) . ?
Co6 S6 2.5736(19) . ?
Co7 O6 1.987(4) . ?
Co7 O7 2.012(4) . ?
Co7 O19 2.043(5) . ?
Co7 N19 2.083(5) . ?
Co7 O30 2.253(4) . ?
Co7 S7 2.637(2) . ?
Co8 O8 1.986(4) . ?
Co8 O7 2.018(4) . ?
Co8 O20 2.040(5) . ?
Co8 N12 2.074(5) . ?
Co8 S8 2.573(2) . ?
Co9 O12 1.995(5) . ?
Co9 O9 2.044(4) . ?
Co9 O21 2.054(5) . ?
Co9 N21 2.077(5) . ?
Co9 O31 2.283(4) . ?
Co9 S9 2.626(2) . ?
Co10 O10 1.992(5) . ?
Co10 O22 2.030(5) . ?
Co10 O9 2.040(5) . ?
Co10 N26 2.099(6) . ?
Co10 O31 2.358(5) . ?
Co10 S10 2.612(2) . ?
Co11 O10 1.995(5) . ?
Co11 O11 2.044(5) . ?
Co11 O23 2.128(8) . ?
Co11 N27 2.148(6) . ?
Co11 O31 2.240(4) . ?
Co11 S11 2.616(2) . ?
Co12 O12 1.981(5) . ?
Co12 O11 2.035(5) . ?
Co12 O24 2.090(7) . ?
Co12 N24 2.118(6) . ?
Co12 S12 2.569(2) . ?
Co13 O25 1.935(5) . ?
Co13 N8 1.992(5) . ?
Co13 N18 2.008(5) . ?
Co13 N29 2.021(5) . ?
Co14 O27 1.941(6) . ?
Co14 N3 2.008(5) . ?
Co14 N13 2.008(5) . ?
Co14 N22 2.011(5) . ?
S1 C6 1.777(6) . ?
S1 C20 1.795(6) . ?
S2 C2 1.787(6) . ?
S2 C12 1.793(6) . ?
S3 C18 1.791(6) . ?
S3 C8 1.795(7) . ?
S4 C14 1.786(6) . ?
S4 C24 1.794(6) . ?
S5 C30 1.767(6) . ?
S5 C44 1.782(7) . ?
S6 C36 1.795(7) . ?
S6 C26 1.809(7) . ?
S7 C32 1.798(6) . ?
S7 C42 1.799(7) . ?
S8 C48 1.786(7) . ?
S8 C38 1.809(7) . ?
S9 C54 1.761(8) . ?
S9 C68 1.807(8) . ?
S10 C60 1.767(5) . ?
S10 C50 1.783(8) . ?
S11 C66 1.775(8) . ?
S11 C56 1.787(6) . ?
S12 C72 1.785(9) . ?
S12 C62 1.795(8) . ?
O1 C1 1.328(6) . ?
O2 C7 1.330(7) . ?
O3 C13 1.327(6) . ?
O4 C19 1.315(7) . ?
O5 C25 1.333(7) . ?
O6 C31 1.313(7) . ?
O7 C37 1.309(7) . ?
O8 C43 1.307(7) . ?
O9 C49 1.321(8) . ?
O10 C55 1.361(6) . ?
O11 C61 1.332(8) . ?
O12 C67 1.308(8) . ?
O13 C103 1.254(8) . ?
O14 C103 1.240(8) . ?
O15 C105 1.230(8) . ?
O16 C105 1.256(8) . ?
O17 C107 1.267(9) . ?
O18 C107 1.238(9) . ?
O19 C109 1.219(8) . ?
O20 C109 1.275(9) . ?
O21 C111 1.246(10) . ?
O22 C111 1.260(10) . ?
O25 C114 1.210(10) . ?
O26 C114 1.264(10) . ?
O27 C116 1.180(11) . ?
O28 C116 1.250(11) . ?
N1 C77 1.343(8) . ?
N1 C73 1.377(7) . ?
N2 C74 1.341(7) . ?
N2 C73 1.376(7) . ?
N3 C74 1.331(7) . ?
N3 C75 1.388(7) . ?
N4 C77 1.324(9) . ?
N4 C76 1.354(8) . ?
N5 C76 1.357(8) . ?
N5 H5A 0.8600 . ?
N5 H5B 0.8600 . ?
N6 C78 1.343(8) . ?
N6 C82 1.360(8) . ?
N7 C78 1.322(8) . ?
N7 C79 1.351(8) . ?
N8 C81 1.343(8) . ?
N8 C80 1.394(7) . ?
N9 C81 1.330(8) . ?
N9 C82 1.360(7) . ?
N10 C79 1.333(8) . ?
N10 H10A 0.8600 . ?
N10 H10B 0.8600 . ?
N11 C87 1.322(8) . ?
N11 C83 1.369(7) . ?
N12 C84 1.338(7) . ?
N12 C83 1.361(7) . ?
N13 C84 1.333(7) . ?
N13 C85 1.397(7) . ?
N14 C87 1.346(8) . ?
N14 C86 1.362(8) . ?
N15 C86 1.347(8) . ?
N15 H15A 0.8600 . ?
N15 H15B 0.8600 . ?
N16 C88 1.341(8) . ?
N16 C92 1.359(8) . ?
N17 C88 1.323(9) . ?
N17 C89 1.355(9) . ?
N18 C91 1.316(8) . ?
N18 C90 1.364(8) . ?
N19 C92 1.342(8) . ?
N19 C91 1.352(8) . ?
N20 C89 1.353(8) . ?
N20 H20A 0.8600 . ?
N20 H20B 0.8600 . ?
N21 C93 1.324(7) . ?
N21 C97 1.365(8) . ?
N22 C93 1.336(7) . ?
N22 C94 1.378(8) . ?
N23 C96 1.334(9) . ?
N23 C95 1.351(9) . ?
N24 C96 1.345(9) . ?
N24 C97 1.370(8) . ?
N25 C95 1.317(8) . ?
N25 H25A 0.8600 . ?
N25 H25B 0.8600 . ?
N26 C102 1.318(8) . ?
N26 C98 1.341(8) . ?
N27 C99 1.366(10) . ?
N27 C98 1.378(9) . ?
N28 C99 1.320(10) . ?
N28 C100 1.351(9) . ?
N29 C102 1.321(8) . ?
N29 C101 1.372(8) . ?
N30 C100 1.347(9) . ?
N30 H30A 0.8600 . ?
N30 H30B 0.8600 . ?
C1 C2 1.386(8) . ?
C1 C6 1.406(8) . ?
C2 C3 1.378(8) . ?
C3 C4 1.382(9) . ?
C3 H3 0.9300 . ?
C4 C5 1.369(9) . ?
C4 H4 0.9300 . ?
C5 C6 1.372(8) . ?
C5 H5 0.9300 . ?
C7 C12 1.382(8) . ?
C7 C8 1.398(8) . ?
C8 C9 1.365(9) . ?
C9 C10 1.386(9) . ?
C9 H9 0.9300 . ?
C10 C11 1.366(9) . ?
C10 H10 0.9300 . ?
C11 C12 1.385(8) . ?
C11 H11 0.9300 . ?
C13 C18 1.402(8) . ?
C13 C14 1.406(8) . ?
C14 C15 1.372(8) . ?
C15 C16 1.380(9) . ?
C15 H15 0.9300 . ?
C16 C17 1.359(9) . ?
C16 H16 0.9300 . ?
C17 C18 1.381(8) . ?
C17 H17 0.9300 . ?
C19 C20 1.393(8) . ?
C19 C24 1.407(8) . ?
C20 C21 1.389(8) . ?
C21 C22 1.381(9) . ?
C21 H21 0.9300 . ?
C22 C23 1.384(9) . ?
C22 H22 0.9300 . ?
C23 C24 1.391(9) . ?
C23 H23A 0.9300 . ?
C25 C26 1.386(8) . ?
C25 C30 1.416(8) . ?
C26 C27 1.368(9) . ?
C27 C28 1.353(9) . ?
C27 H27 0.9300 . ?
C28 C29 1.379(9) . ?
C28 H28 0.9300 . ?
C29 C30 1.379(9) . ?
C29 H29 0.9300 . ?
C31 C36 1.403(8) . ?
C31 C32 1.408(9) . ?
C32 C33 1.378(9) . ?
C33 C34 1.354(10) . ?
C33 H33 0.9300 . ?
C34 C35 1.371(11) . ?
C34 H34 0.9300 . ?
C35 C36 1.384(9) . ?
C35 H35 0.9300 . ?
C37 C42 1.401(9) . ?
C37 C38 1.412(9) . ?
C38 C39 1.374(10) . ?
C39 C40 1.397(11) . ?
C39 H39 0.9300 . ?
C40 C41 1.359(11) . ?
C40 H40 0.9300 . ?
C41 C42 1.378(10) . ?
C41 H41 0.9300 . ?
C43 C48 1.400(9) . ?
C43 C44 1.422(8) . ?
C44 C45 1.397(9) . ?
C45 C46 1.358(10) . ?
C45 H45 0.9300 . ?
C46 C47 1.374(10) . ?
C46 H46 0.9300 . ?
C47 C48 1.408(9) . ?
C47 H47 0.9300 . ?
C49 C50 1.405(10) . ?
C49 C54 1.437(10) . ?
C50 C51 1.388(12) . ?
C51 C52 1.381(13) . ?
C51 H51 0.9300 . ?
C52 C53 1.423(13) . ?
C52 H52 0.9300 . ?
C53 C54 1.370(11) . ?
C53 H53 0.9300 . ?
C55 C56 1.3900 . ?
C55 C60 1.3900 . ?
C56 C57 1.3900 . ?
C57 C58 1.3900 . ?
C57 H57 0.9300 . ?
C58 C59 1.3900 . ?
C58 H58 0.9300 . ?
C59 C60 1.3900 . ?
C59 H59 0.9300 . ?
C61 C66 1.384(10) . ?
C61 C62 1.404(10) . ?
C62 C63 1.383(10) . ?
C63 C64 1.399(12) . ?
C63 H63 0.9300 . ?
C64 C65 1.343(12) . ?
C64 H64 0.9300 . ?
C65 C66 1.396(11) . ?
C65 H65 0.9300 . ?
C67 C68 1.391(10) . ?
C67 C72 1.405(10) . ?
C68 C69 1.408(10) . ?
C69 C70 1.361(11) . ?
C69 H69 0.9300 . ?
C70 C71 1.397(11) . ?
C70 H70 0.9300 . ?
C71 C72 1.386(10) . ?
C71 H71 0.9300 . ?
C73 C75 1.340(8) . ?
C74 H74 0.9300 . ?
C75 C76 1.387(9) . ?
C77 H77 0.9300 . ?
C78 H78 0.9300 . ?
C79 C80 1.398(9) . ?
C80 C82 1.364(8) . ?
C81 H81 0.9300 . ?
C83 C85 1.379(8) . ?
C84 H84 0.9300 . ?
C85 C86 1.404(9) . ?
C87 H87 0.9300 . ?
C88 H88 0.9300 . ?
C89 C90 1.418(9) . ?
C90 C92 1.387(9) . ?
C91 H91 0.9300 . ?
C93 H93 0.9300 . ?
C94 C97 1.398(8) . ?
C94 C95 1.418(9) . ?
C96 H96 0.9300 . ?
C98 C101 1.384(9) . ?
C99 H99 0.9300 . ?
C100 C101 1.384(10) . ?
C102 H102 0.9300 . ?
C103 C104 1.527(11) . ?
C104 H10C 0.9600 . ?
C104 H10D 0.9600 . ?
C104 H10E 0.9600 . ?
C105 C106 1.495(11) . ?
C106 H10F 0.9600 . ?
C106 H10G 0.9600 . ?
C106 H10H 0.9600 . ?
C107 C108 1.533(11) . ?
C108 H10I 0.9600 . ?
C108 H10J 0.9600 . ?
C108 H10K 0.9600 . ?
C109 C110 1.504(11) . ?
C110 H11A 0.9600 . ?
C110 H11B 0.9600 . ?
C110 H11C 0.9600 . ?
C111 C112 1.496(13) . ?
C112 H11D 0.9600 . ?
C112 H11E 0.9600 . ?
C112 H11F 0.9600 . ?
C114 C115 1.525(11) . ?
C115 H11G 0.9600 . ?
C115 H11H 0.9600 . ?
C115 H11I 0.9600 . ?
C116 C117 1.566(13) . ?
C117 H11J 0.9600 . ?
C117 H11K 0.9600 . ?
C117 H11L 0.9600 . ?
